data_1557827
loop_
_publ_author_name
'Velkos, Georgios'
'Yang, Wei'
'Yao, Yang-Rong'
'Sudarkova, Svetlana M.'
'Liu, XinYe'
'B\"uchner, Bernd'
'Avdoshenko, Stanislav M.'
'Chen, Ning'
'Popov, Alexey A.'

_publ_section_title
;
 Shape-adaptive single-molecule magnetism and hysteresis up to 14 K in
 oxide clusterfullerenes Dy2O@C72 and Dy2O@C74 with fused pentagon pairs
 and flexible Dy--(\m2-O)--Dy angle
;
_journal_issue 18
_journal_name_full 'Chemical Science'
_journal_page_first 4766
_journal_page_last 4772
_journal_paper_doi 10.1039/D0SC00624F
_journal_volume 11
_journal_year 2020
_chemical_formula_moiety 'C74 Dy2 O, C36 H44 N4 Ni, C6 H6, C S2'
_chemical_formula_sum 'C117 H50 Dy2 N4 Ni O S2'
_chemical_formula_weight 1975.44
_chemical_name_systematic Dy2O@C2(13333)-C74
_space_group_crystal_system monoclinic
_space_group_IT_number 14
_space_group_name_Hall '-P 2ybc'
_space_group_name_H-M_alt 'P 1 21/c 1'
_atom_sites_solution_hydrogens geom
_audit_creation_date 2018-11-29
_audit_creation_method
;
Olex2 1.2
(compiled 2017.08.10 svn.r3458 for OlexSys, GUI svn.r5381)
;
_audit_update_record
;
2019-12-27 deposited with the CCDC.	2020-04-20 downloaded from the CCDC.
;
_cell_angle_alpha 90
_cell_angle_beta 106.775(4)
_cell_angle_gamma 90
_cell_formula_units_Z 4
_cell_length_a 17.914(2)
_cell_length_b 16.589(2)
_cell_length_c 25.753(3)
_cell_measurement_reflns_used 9789
_cell_measurement_temperature 173(2)
_cell_measurement_theta_max 68.48
_cell_measurement_theta_min 2.68
_cell_volume 7327.5(15)
_computing_molecular_graphics 'Olex2 (Dolomanov et al., 2009)'
_computing_publication_material 'Olex2 (Dolomanov et al., 2009)'
_computing_structure_refinement 'ShelXL (Sheldrick, 2015)'
_computing_structure_solution 'SHELXT 2014/5 (Sheldrick, 2014)'
_diffrn_ambient_temperature 173.0
_diffrn_measured_fraction_theta_full 0.995
_diffrn_measured_fraction_theta_max 0.995
_diffrn_measurement_device_type 'Bruker APEX-II CCD'
_diffrn_measurement_method '\f and \w scans'
_diffrn_radiation_type CuK\a
_diffrn_radiation_wavelength 1.54178
_diffrn_reflns_av_R_equivalents 0.0665
_diffrn_reflns_av_unetI/netI 0.0889
_diffrn_reflns_Laue_measured_fraction_full 0.995
_diffrn_reflns_Laue_measured_fraction_max 0.995
_diffrn_reflns_limit_h_max 20
_diffrn_reflns_limit_h_min -20
_diffrn_reflns_limit_k_max 19
_diffrn_reflns_limit_k_min -14
_diffrn_reflns_limit_l_max 29
_diffrn_reflns_limit_l_min -29
_diffrn_reflns_number 59445
_diffrn_reflns_point_group_measured_fraction_full 0.995
_diffrn_reflns_point_group_measured_fraction_max 0.995
_diffrn_reflns_theta_full 63.933
_diffrn_reflns_theta_max 63.933
_diffrn_reflns_theta_min 2.576
_diffrn_standards_number 0
_exptl_absorpt_coefficient_mu 12.100
_exptl_absorpt_correction_T_max 0.298
_exptl_absorpt_correction_T_min 0.219
_exptl_absorpt_correction_type multi-scan
_exptl_crystal_colour 'clear dark black'
_exptl_crystal_colour_lustre clear
_exptl_crystal_colour_modifier dark
_exptl_crystal_colour_primary black
_exptl_crystal_density_diffrn 1.791
_exptl_crystal_description block
_exptl_crystal_F_000 3920
_exptl_crystal_size_max 0.15
_exptl_crystal_size_mid 0.12
_exptl_crystal_size_min 0.1
_platon_squeeze_details
;
TITL dy2oc74_a.res in P2(1)/c
CELL   17.9140   16.5890   25.7530     90.00    106.78     90.00
SPGR P21/c
# Solvent Accessible Volume =       359
# Electrons Found in S.A.V. =        92
# Note: Atoms in Void are Labelled as Cxxx and Qxxx for all Others
C101 0.925 0.499 0.003 !       4.66 eA-3
C102 0.979 0.484 0.052 !       4.50 eA-3
C103 0.050 0.487 0.048 !       4.26 eA-3
Q104 0.912 0.543 0.447 !       2.33 eA-3
Q105 0.201 0.020 0.149 !       2.03 eA-3
Q106 0.885 0.566 0.289 !       1.98 eA-3
Q107 0.453 0.097 0.204 !       1.88 eA-3
Q108 0.751 0.034 0.586 !       1.82 eA-3
Q109 0.179 0.074 0.359 !       1.81 eA-3
Q110 0.501 0.012 0.570 !       1.81 eA-3
Q111 0.614 0.031 0.556 !       1.80 eA-3
Q112 0.845 0.340 0.251 !       1.62 eA-3
Q113 0.907 0.974 0.712 !       1.61 eA-3
Q114 0.434 0.092 0.429 !       1.57 eA-3
Q115 0.408 0.046 0.695 !       1.55 eA-3
Q116 0.408 0.517 0.665 !       1.52 eA-3
Q117 0.103 0.549 0.703 !       1.50 eA-3
Q118 0.293 0.175 0.370 !       1.50 eA-3
Q119 0.418 0.982 0.624 !       1.45 eA-3
Q120 0.582 0.018 0.376 !       1.45 eA-3
Q121 0.535 0.861 0.362 !       1.41 eA-3
Q122 0.915 0.453 0.234 !       1.40 eA-3
Q123 0.519 0.933 0.227 !       1.37 eA-3
Q124 0.593 0.528 0.336 !       1.35 eA-3
Q125 0.398 0.530 0.173 !       1.34 eA-3
Q126 0.753 0.988 0.689 !       1.34 eA-3
Q127 0.438 0.077 0.627 !       1.33 eA-3
Q128 0.568 0.060 0.372 !       1.32 eA-3
Q129 0.516 0.348 0.808 !       1.32 eA-3
Q130 0.321 0.139 0.181 !       1.30 eA-3
Q131 0.752 0.331 0.302 !       1.27 eA-3
Q132 0.530 0.527 0.735 !       1.25 eA-3
Q133 0.372 0.188 0.238 !       1.24 eA-3
Q134 0.760 0.153 0.820 !       1.23 eA-3
Q135 0.488 0.845 0.255 !       1.23 eA-3
Q136 0.171 0.341 0.768 !       1.20 eA-3
Q137 0.943 0.485 0.437 !       1.19 eA-3
Q138 0.689 0.354 0.098 !       1.18 eA-3
Q139 0.166 0.947 0.169 !       1.18 eA-3
Q140 0.141 0.953 0.344 !       1.17 eA-3
Q141 0.544 0.296 0.168 !       1.17 eA-3
Q142 0.708 0.640 0.111 !       1.16 eA-3
Q143 0.397 0.767 0.324 !       1.16 eA-3
Q144 0.812 0.391 0.324 !       1.14 eA-3
Q145 0.416 0.188 0.367 !       1.14 eA-3
Q146 0.255 0.988 0.265 !       1.13 eA-3
Q147 0.400 0.203 0.333 !       1.11 eA-3
Q148 0.400 0.297 0.823 !       1.11 eA-3
Q149 0.766 0.656 0.298 !       1.11 eA-3
Q150 0.508 0.480 0.212 !       1.11 eA-3
Q151 0.119 0.981 0.040 !       1.11 eA-3
Q152 0.264 0.794 0.217 !       1.10 eA-3
Q153 0.760 0.216 0.725 !       1.10 eA-3
Q154 0.419 0.984 0.314 !       1.08 eA-3
Q155 0.562 0.608 0.802 !       1.08 eA-3
Q156 0.469 0.908 0.602 !       1.06 eA-3
Q157 0.652 0.267 0.233 !       1.06 eA-3
Q158 0.330 0.847 0.177 !       1.05 eA-3
Q159 0.293 0.609 0.653 !       1.05 eA-3
Q160 0.672 0.524 0.353 !       1.04 eA-3
Q161 0.788 0.831 0.773 !       1.03 eA-3
Q162 0.304 0.768 0.315 !       1.03 eA-3
Q163 0.306 0.933 0.149 !       1.01 eA-3
Q164 0.494 0.641 0.122 !       1.01 eA-3
Q165 0.694 0.442 0.352 !       1.00 eA-3
Q166 0.388 0.831 0.206 !       1.00 eA-3
Q167 0.291 0.460 0.923 !       1.00 eA-3
Q168 0.642 0.331 0.103 !       0.99 eA-3
Q169 0.971 0.116 0.921 !       0.99 eA-3
Q170 0.448 0.607 0.204 !       0.99 eA-3
Q171 0.880 0.127 0.717 !       0.98 eA-3
Q172 0.455 0.601 0.928 !       0.98 eA-3
Q173 0.825 0.848 0.698 !       0.98 eA-3
Q174 0.189 0.513 0.789 !       0.98 eA-3
Q175 0.734 0.821 0.771 !       0.98 eA-3
Q176 0.734 0.281 0.184 !       0.96 eA-3
Q177 0.209 0.189 0.286 !       0.96 eA-3
Q178 0.654 0.308 0.118 !       0.95 eA-3
Q179 0.708 0.603 0.341 !       0.94 eA-3
Q180 0.409 0.174 0.228 !       0.91 eA-3
Q181 0.486 0.015 0.321 !       0.90 eA-3
C182 0.109 0.479 0.093 !       0.88 eA-3
Q183 0.935 0.033 0.965 !       0.86 eA-3
Q184 0.113 0.529 0.567 !       0.84 eA-3
Q185 0.755 0.019-0.003 !       0.84 eA-3
Q186 0.031 0.700 0.415 !       0.83 eA-3
Q187 0.840 0.390 0.167 !       0.83 eA-3
Q188 0.748 0.566 0.237 !       0.83 eA-3
Q189 0.566 0.528 0.226 !       0.82 eA-3
Q190 0.985 0.590 0.428 !       0.82 eA-3
Q191 0.966 0.267 0.096 !       0.81 eA-3
Q192 0.870 0.112 0.790 !       0.81 eA-3
Q193 0.631 0.371 0.328 !       0.79 eA-3
Q194 0.642 0.718 0.232 !       0.79 eA-3
Q195 0.154 0.611 0.527 !       0.78 eA-3
Q196 0.696 0.387 0.260 !       0.78 eA-3
Q197 0.472 0.566 0.257 !       0.78 eA-3
Q198 0.959 0.656 0.429 !       0.75 eA-3
Q199 0.145 0.929 0.023 !       0.74 eA-3
;
_refine_diff_density_max 2.104
_refine_diff_density_min -1.251
_refine_diff_density_rms 0.212
_refine_ls_extinction_method none
_refine_ls_goodness_of_fit_ref 1.129
_refine_ls_hydrogen_treatment constr
_refine_ls_matrix_type full
_refine_ls_number_parameters 1174
_refine_ls_number_reflns 12074
_refine_ls_number_restraints 1166
_refine_ls_restrained_S_all 1.166
_refine_ls_R_factor_all 0.1495
_refine_ls_R_factor_gt 0.1286
_refine_ls_shift/su_max 0.005
_refine_ls_shift/su_mean 0.000
_refine_ls_structure_factor_coef Fsqd
_refine_ls_weighting_details 'w=1/[\s^2^(Fo^2^)+(0.1000P)^2^+120.0000P] where P=(Fo^2^+2Fc^2^)/3'
_refine_ls_weighting_scheme calc
_refine_ls_wR_factor_gt 0.3121
_refine_ls_wR_factor_ref 0.3277
_reflns_Friedel_coverage 0.000
_reflns_number_gt 8898
_reflns_number_total 12074
_reflns_threshold_expression 'I > 2\s(I)'
_cod_data_source_file d0sc00624f2.cif
_cod_data_source_block dy2oc74_sq
_cod_depositor_comments
;Adding full bibliography for 1557826--1557827.cif.

 Adding full bibliography for 1557826--1557827.cif.
;
_cod_original_cell_volume 7327.4(15)
_cod_database_code 1557827
_shelx_shelxl_version_number 2018/1
_shelx_space_group_comment
;
The symmetry employed for this shelxl refinement is uniquely defined
by the following loop, which should always be used as a source of
symmetry information in preference to the above space-group names.
They are only intended as comments.
;
_shelx_estimated_absorpt_t_max 0.377
_shelx_estimated_absorpt_t_min 0.264
_olex2_refinement_description
;
1. Fixed Uiso
 At 1.2 times of:
  All C(H) groups, All C(H,H) groups
 At 1.5 times of:
  All C(H,H,H) groups
2. Restrained distances
 C64A-C63A
 1.38 with sigma of 0.02
 C9A-C8A
 1.38 with sigma of 0.02
 C40A-C41A
 1.38 with sigma of 0.02
 C34A-C35A
 1.44 with sigma of 0.02
 C1A-C8A \\sim C8A-C7A \\sim C7A-C6A \\sim C6A-C5A \\sim C5A-C1A
 with sigma of 0.02
 C1A-C7A \\sim C1A-C6A \\sim C8A-C6A \\sim C8A-C5A \\sim C7A-C5A
 with sigma of 0.02
 C1A-C5A \\sim C5A-C4A \\sim C4A-C3A \\sim C3A-C2A \\sim C2A-C1A
 with sigma of 0.02
 C1A-C4A \\sim C1A-C3A \\sim C5A-C3A \\sim C5A-C2A \\sim C4A-C2A
 with sigma of 0.02
 C12A-C13A \\sim C13A-C30A \\sim C30A-C29A \\sim C29A-C28A \\sim C28A-C12A
 with sigma of 0.02
 C12A-C30A \\sim C12A-C29A \\sim C13A-C29A \\sim C13A-C28A \\sim C30A-C28A
 with sigma of 0.02
 C21A-C40A \\sim C40A-C39A \\sim C39A-C38A \\sim C38A-C20A \\sim C20A-C21A
 with sigma of 0.02
 C21A-C39A \\sim C21A-C38A \\sim C40A-C38A \\sim C40A-C20A \\sim C39A-C20A
 with sigma of 0.02
 C16A-C34A \\sim C34A-C33A \\sim C33A-C32A \\sim C32A-C15A \\sim C15A-C16A
 with sigma of 0.02
 C16A-C33A \\sim C16A-C32A \\sim C34A-C32A \\sim C34A-C15A \\sim C33A-C15A
 with sigma of 0.02
 C25A-C24A \\sim C24A-C9A \\sim C9A-C10A \\sim C10A-C26A \\sim C26A-C25A
 with sigma of 0.02
 C25A-C9A \\sim C25A-C10A \\sim C24A-C10A \\sim C24A-C26A \\sim C9A-C26A
 with sigma of 0.02
 C60A-C59A \\sim C59A-C41A \\sim C41A-C42A \\sim C42A-C43A \\sim C43A-C60A
 with sigma of 0.02
 C60A-C41A \\sim C60A-C42A \\sim C59A-C42A \\sim C59A-C43A \\sim C41A-C43A
 with sigma of 0.02
 C50A-C51A \\sim C51A-C66A \\sim C66A-C65A \\sim C65A-C49A \\sim C49A-C50A
 with sigma of 0.02
 C50A-C66A \\sim C50A-C65A \\sim C51A-C65A \\sim C51A-C49A \\sim C66A-C49A
 with sigma of 0.02
 C37A-C55A \\sim C55A-C54A \\sim C54A-C35A \\sim C35A-C36A \\sim C36A-C37A
 with sigma of 0.02
 C37A-C54A \\sim C37A-C35A \\sim C55A-C35A \\sim C55A-C36A \\sim C54A-C36A
 with sigma of 0.02
 C45A-C46A \\sim C46A-C47A \\sim C47A-C63A \\sim C63A-C62A \\sim C62A-C45A
 with sigma of 0.02
 C45A-C47A \\sim C45A-C63A \\sim C46A-C63A \\sim C46A-C62A \\sim C47A-C62A
 with sigma of 0.02
 C74A-C67A \\sim C67A-C68A \\sim C68A-C69A \\sim C69A-C70A \\sim C70A-C74A
 with sigma of 0.02
 C74A-C68A \\sim C74A-C69A \\sim C67A-C69A \\sim C67A-C70A \\sim C68A-C70A
 with sigma of 0.02
 C74A-C70A \\sim C70A-C71A \\sim C71A-C72A \\sim C72A-C73A \\sim C73A-C74A
 with sigma of 0.02
 C74A-C71A \\sim C74A-C72A \\sim C70A-C72A \\sim C70A-C73A \\sim C71A-C73A
 with sigma of 0.02
 C8A-C24A \\sim C8A-C10A \\sim C9A-C1A \\sim C9A-C7A
 with sigma of 0.02
 C11A-C10A \\sim C11A-C2A \\sim C11A-C12A
 with sigma of 0.02
 C2A-C10A \\sim C10A-C12A \\sim C12A-C2A
 with sigma of 0.02
 C23A-C24A \\sim C23A-C22A \\sim C23A-C42A
 with sigma of 0.02
 C24A-C22A \\sim C22A-C42A \\sim C42A-C24A
 with sigma of 0.02
 C22A-C21A \\sim C22A-C23A \\sim C22A-C7A
 with sigma of 0.02
 C7A-C21A \\sim C21A-C23A \\sim C23A-C7A
 with sigma of 0.02
 C19A-C20A \\sim C19A-C18A \\sim C19A-C6A
 with sigma of 0.02
 C20A-C18A \\sim C18A-C6A \\sim C6A-C20A
 with sigma of 0.02
 C18A-C19A \\sim C18A-C17A \\sim C18A-C36A
 with sigma of 0.02
 C19A-C17A \\sim C17A-C36A \\sim C36A-C19A
 with sigma of 0.02
 C17A-C18A \\sim C17A-C16A \\sim C17A-C4A
 with sigma of 0.02
 C16A-C18A \\sim C18A-C4A \\sim C4A-C16A
 with sigma of 0.02
 C14A-C15A \\sim C14A-C13A \\sim C14A-C3A
 with sigma of 0.02
 C15A-C13A \\sim C13A-C3A \\sim C3A-C15A
 with sigma of 0.02
 C27A-C28A \\sim C27A-C26A \\sim C27A-C46A
 with sigma of 0.02
 C28A-C26A \\sim C26A-C46A \\sim C46A-C28A
 with sigma of 0.02
 C44A-C25A \\sim C44A-C43A \\sim C44A-C45A
 with sigma of 0.02
 C25A-C43A \\sim C43A-C45A \\sim C45A-C25A
 with sigma of 0.02
 C41A-C21A \\sim C41A-C39A \\sim C40A-C42A \\sim C40A-C59A
 with sigma of 0.02
 C38A-C36A \\sim C38A-C55A \\sim C37A-C39A \\sim C37A-C20A
 with sigma of 0.02
 C35A-C16A \\sim C35A-C33A \\sim C34A-C36A \\sim C34A-C54A
 with sigma of 0.02
 C31A-C50A \\sim C31A-C32A \\sim C31A-C30A
 with sigma of 0.02
 C30A-C32A \\sim C32A-C50A \\sim C50A-C30A
 with sigma of 0.02
 C48A-C29A \\sim C48A-C47A \\sim C48A-C49A
 with sigma of 0.02
 C29A-C47A \\sim C47A-C49A \\sim C49A-C29A
 with sigma of 0.02
 C61A-C62A \\sim C61A-C60A \\sim C61A-C72A
 with sigma of 0.02
 C62A-C60A \\sim C60A-C72A \\sim C72A-C62A
 with sigma of 0.02
 C53A-C54A \\sim C53A-C68A \\sim C53A-C52A
 with sigma of 0.02
 C58A-C59A \\sim C58A-C57A \\sim C58A-C71A
 with sigma of 0.02
 C59A-C57A \\sim C57A-C71A \\sim C71A-C59A
 with sigma of 0.02
 C57A-C58A \\sim C57A-C56A \\sim C57A-C39A
 with sigma of 0.02
 C58A-C56A \\sim C56A-C39A \\sim C39A-C58A
 with sigma of 0.02
 C56A-C57A \\sim C56A-C55A \\sim C56A-C69A
 with sigma of 0.02
 C57A-C55A \\sim C55A-C69A \\sim C69A-C57A
 with sigma of 0.02
 C53A-C54A \\sim C53A-C52A \\sim C53A-C68A
 with sigma of 0.02
 C54A-C52A \\sim C52A-C68A \\sim C68A-C54A
 with sigma of 0.02
 C52A-C53A \\sim C52A-C51A \\sim C52A-C33A
 with sigma of 0.02
 C53A-C51A \\sim C51A-C33A \\sim C33A-C53A
 with sigma of 0.02
 C64A-C63A \\sim C64A-C73A \\sim C64A-C65A
 with sigma of 0.02
 C65A-C63A \\sim C63A-C73A \\sim C73A-C65A
 with sigma of 0.02
 C66A-C68A \\sim C66A-C74A \\sim C67A-C51A \\sim C67A-C65A
 with sigma of 0.02
3. Restrained planarity
 C45A, C46A, C47A, C62A, C63A
 with sigma of 0.1
 C35A, C36A, C37A, C54A, C55A
 with sigma of 0.1
 C67A, C68A, C69A, C70A, C74A
 with sigma of 0.1
 C70A, C71A, C72A, C73A, C74A
 with sigma of 0.1
 C49A, C50A, C51A, C65A, C66A
 with sigma of 0.1
 C41A, C42A, C43A, C59A, C60A
 with sigma of 0.1
 C9A, C10A, C24A, C25A, C26A
 with sigma of 0.1
 C12A, C13A, C28A, C29A, C30A
 with sigma of 0.1
 C20A, C21A, C38A, C39A, C40A
 with sigma of 0.1
 C15A, C16A, C32A, C33A, C34A
 with sigma of 0.1
 C1A, C5A, C6A, C7A, C8A
 with sigma of 0.1
 C1A, C2A, C3A, C4A, C5A
 with sigma of 0.1
4. Uiso/Uaniso restraints and constraints
C1A \\sim C2A \\sim C3A \\sim C4A \\sim C5A \\sim C6A \\sim C7A \\sim C8A \\sim
C9A \\sim C10A \\sim C11A \\sim C12A \\sim C13A \\sim C14A \\sim C15A \\sim
C16A \\sim C17A \\sim C18A \\sim C19A \\sim C20A \\sim C21A \\sim C22A \\sim
C23A \\sim C24A \\sim C25A \\sim C26A \\sim C27A \\sim C28A \\sim C29A \\sim
C30A \\sim C31A \\sim C32A \\sim C33A \\sim C34A \\sim C35A \\sim C36A \\sim
C37A \\sim C38A \\sim C39A \\sim C40A \\sim C41A \\sim C42A \\sim C43A \\sim
C44A \\sim C45A \\sim C46A \\sim C47A \\sim C48A \\sim C49A \\sim C50A \\sim
C51A \\sim C52A \\sim C53A \\sim C54A \\sim C55A \\sim C56A \\sim C57A \\sim
C58A \\sim C59A \\sim C60A \\sim C61A \\sim C62A \\sim C63A \\sim C64A \\sim
C65A \\sim C66A \\sim C67A \\sim C68A \\sim C69A \\sim C70A \\sim C71A \\sim
C72A \\sim C73A \\sim C74A: within 2A with sigma of 0.008 and sigma for
terminal atoms of 0.016
Dy1A \\sim Dy2A \\sim Dy3A: within 2A with sigma of 0.01 and sigma for terminal
atoms of 0.02
Uanis(C2A) \\sim Ueq, Uanis(C1A) \\sim Ueq: with sigma of 0.005 and sigma for
terminal atoms of 0.01
Uanis(C2A) = Uanis(C1A)
5. Others
 Sof(Dy2B)=1-FVAR(1)
 Sof(Dy1B)=FVAR(1)
 Fixed Sof: Dy1A(0.5) Dy2A(0.35) Dy3A(0.15)
6.a Secondary CH2 refined with riding coordinates:
 C5P(H5PA,H5PB), C8P(H8PA,H8PB), C14P(H14A,H14B), C17P(H17A,H17B), C23P(H23A,
 H23B), C26P(H26A,H26B), C32P(H32A,H32B), C35P(H35A,H35B)
6.b Aromatic/amide H refined with riding coordinates:
 C2P(H2P), C11P(H11P), C20P(H20P), C29P(H29P), C1S(H1S), C2S(H2S), C3S(H3S),
 C4S(H4S), C5S(H5S), C6S(H6S)
6.c Idealised Me refined as rotating group:
 C6P(H6PA,H6PB,H6PC), C9P(H9PA,H9PB,H9PC), C15P(H15A,H15B,H15C), C18P(H18A,
 H18B,H18C), C24P(H24A,H24B,H24C), C27P(H27A,H27B,H27C), C33P(H33A,H33B,H33C),
 C36P(H36A,H36B,H36C)
;
_platon_squeeze_void_probe_radius 1.20
_olex2_submission_special_instructions 'No special instructions were received'

loop_
_space_group_symop_operation_xyz
'x, y, z'
'-x, y+1/2, -z+1/2'
'-x, -y, -z'
'x, -y-1/2, z-1/2'

loop_
_atom_site_label
_atom_site_type_symbol
_atom_site_fract_x
_atom_site_fract_y
_atom_site_fract_z
_atom_site_U_iso_or_equiv
_atom_site_adp_type
_atom_site_occupancy
_atom_site_site_symmetry_order
_atom_site_calc_flag
_atom_site_refinement_flags_posn
_atom_site_refinement_flags_adp
_atom_site_refinement_flags_occupancy
_atom_site_disorder_assembly
_atom_site_disorder_group
Dy1A Dy 0.54330(7) 0.48821(9) 0.20165(5) 0.0426(4) Uani 0.5 1 d . U P . .
Dy1B Dy 0.77339(6) 0.48068(8) 0.21661(5) 0.0446(3) Uani 0.528(2) 1 d . . P . .
Dy2A Dy 0.54820(10) 0.50807(13) 0.19507(8) 0.0488(6) Uani 0.35 1 d . U P . .
Dy2B Dy 0.77598(8) 0.50709(12) 0.22077(6) 0.0634(5) Uani 0.472(2) 1 d . . P . .
Dy3A Dy 0.5454(2) 0.4690(3) 0.18896(17) 0.0464(11) Uani 0.15 1 d . U P . .
O1 O 0.6600(3) 0.4918(3) 0.20631(19) 0.0268(12) Uani 1 1 d . . . . .
C1A C 0.4081(7) 0.5017(4) 0.1935(3) 0.1585(16) Uani 1 1 d D U . . .
C2A C 0.4165(7) 0.4389(5) 0.1586(3) 0.1585(16) Uani 1 1 d D U . . .
C3A C 0.4515(6) 0.3732(5) 0.1905(3) 0.151(2) Uani 1 1 d D U . . .
C4A C 0.4682(6) 0.3961(5) 0.2458(3) 0.146(2) Uani 1 1 d D U . . .
C5A C 0.4415(7) 0.4749(4) 0.2474(3) 0.145(2) Uani 1 1 d D U . . .
C6A C 0.4857(6) 0.5375(5) 0.2763(4) 0.142(2) Uani 1 1 d D U . . .
C7A C 0.4788(6) 0.6046(5) 0.2422(3) 0.147(2) Uani 1 1 d D U . . .
C8A C 0.4328(7) 0.5817(5) 0.1905(3) 0.156(2) Uani 1 1 d D U . . .
C9A C 0.4501(6) 0.6070(6) 0.1455(3) 0.163(2) Uani 1 1 d D U . . .
C10A C 0.4489(6) 0.5503(5) 0.1035(3) 0.165(2) Uani 1 1 d D U . . .
C11A C 0.4343(8) 0.4647(6) 0.1090(5) 0.164(2) Uani 1 1 d D U . . .
C12A C 0.4843(5) 0.4107(5) 0.0894(4) 0.163(2) Uani 1 1 d D U . . .
C13A C 0.5132(5) 0.3378(6) 0.1193(3) 0.158(2) Uani 1 1 d D U . . .
C14A C 0.5026(7) 0.3209(8) 0.1707(4) 0.153(2) Uani 1 1 d D U . . .
C15A C 0.5674(5) 0.2866(7) 0.2118(3) 0.146(2) Uani 1 1 d D U . . .
C16A C 0.5864(4) 0.3109(6) 0.2682(3) 0.138(2) Uani 1 1 d D U . . .
C17A C 0.5426(5) 0.3743(6) 0.2846(4) 0.138(2) Uani 1 1 d D U . . .
C18A C 0.5844(5) 0.4343(5) 0.3232(4) 0.128(2) Uani 1 1 d D U . . .
C19A C 0.5599(5) 0.5170(5) 0.3152(6) 0.134(2) Uani 1 1 d D U . . .
C20A C 0.6168(4) 0.5798(5) 0.3301(4) 0.136(2) Uani 1 1 d D U . . .
C21A C 0.6085(4) 0.6496(6) 0.2963(3) 0.140(2) Uani 1 1 d D U . . .
C22A C 0.5445(5) 0.6596(7) 0.2488(3) 0.143(2) Uani 1 1 d D U . . .
C23A C 0.5566(5) 0.6945(8) 0.2013(3) 0.144(2) Uani 1 1 d D U . . .
C24A C 0.5113(5) 0.6637(6) 0.1494(3) 0.156(2) Uani 1 1 d D U . . .
C25A C 0.5464(5) 0.6459(6) 0.1067(4) 0.159(2) Uani 1 1 d D U . . .
C26A C 0.5113(5) 0.5727(6) 0.0802(4) 0.164(2) Uani 1 1 d D U . . .
C27A C 0.5548(6) 0.5198(6) 0.0598(7) 0.161(2) Uani 1 1 d D U . . .
C28A C 0.5414(5) 0.4383(5) 0.0628(4) 0.160(2) Uani 1 1 d D U . . .
C29A C 0.6057(5) 0.3792(6) 0.0750(4) 0.155(2) Uani 1 1 d D U . . .
C30A C 0.5889(5) 0.3177(6) 0.1105(4) 0.152(2) Uani 1 1 d D U . . .
C31A C 0.6505(5) 0.2813(9) 0.1503(4) 0.144(2) Uani 1 1 d D U . . .
C32A C 0.6387(5) 0.2645(8) 0.2008(3) 0.142(2) Uani 1 1 d D U . . .
C33A C 0.7018(4) 0.2752(7) 0.2504(3) 0.142(2) Uani 1 1 d D U . . .
C34A C 0.6686(5) 0.3028(6) 0.2911(3) 0.139(2) Uani 1 1 d D U . . .
C35A C 0.7083(5) 0.3564(5) 0.3292(4) 0.140(2) Uani 1 1 d D U . . .
C36A C 0.6693(4) 0.4210(4) 0.3459(4) 0.130(2) Uani 1 1 d D U . . .
C37A C 0.7213(5) 0.4876(5) 0.3584(5) 0.135(2) Uani 1 1 d D U . . .
C38A C 0.6971(5) 0.5611(5) 0.3509(4) 0.136(2) Uani 1 1 d D U . . .
C39A C 0.7402(4) 0.6198(5) 0.3302(4) 0.148(2) Uani 1 1 d D U . . .
C40A C 0.6851(5) 0.6746(6) 0.2973(3) 0.142(2) Uani 1 1 d D U . . .
C41A C 0.6977(5) 0.7088(7) 0.2536(3) 0.144(2) Uani 1 1 d D U . . .
C42A C 0.6353(4) 0.7174(7) 0.2040(3) 0.142(2) Uani 1 1 d D U . . .
C43A C 0.6674(5) 0.7048(7) 0.1589(3) 0.148(2) Uani 1 1 d D U . . .
C44A C 0.6234(5) 0.6662(8) 0.1118(5) 0.153(2) Uani 1 1 d D U . . .
C45A C 0.6656(5) 0.6170(5) 0.0848(4) 0.150(2) Uani 1 1 d D U . . .
C46A C 0.6297(5) 0.5427(5) 0.0603(5) 0.154(2) Uani 1 1 d D U . . .
C47A C 0.6917(5) 0.4812(5) 0.0675(5) 0.147(2) Uani 1 1 d D U . . .
C48A C 0.6803(5) 0.4012(6) 0.0771(6) 0.145(2) Uani 1 1 d D U . . .
C49A C 0.7401(5) 0.3601(5) 0.1123(3) 0.140(2) Uani 1 1 d D U . . .
C50A C 0.7265(5) 0.3021(6) 0.1504(3) 0.143(2) Uani 1 1 d D U . . .
C51A C 0.7905(5) 0.3061(6) 0.1984(3) 0.151(2) Uani 1 1 d D U . . .
C52A C 0.7784(5) 0.2997(8) 0.2502(3) 0.150(2) Uani 1 1 d D U . . .
C53A C 0.8200(6) 0.3527(7) 0.2913(4) 0.159(2) Uani 1 1 d D U . . .
C54A C 0.7834(4) 0.3824(5) 0.3296(4) 0.151(2) Uani 1 1 d D U . . .
C55A C 0.7918(4) 0.4641(5) 0.3474(5) 0.151(2) Uani 1 1 d D U . . .
C56A C 0.8425(6) 0.5201(5) 0.3321(5) 0.164(2) Uani 1 1 d D U . . .
C57A C 0.8120(5) 0.5992(5) 0.3173(4) 0.160(2) Uani 1 1 d D U . . .
C58A C 0.8292(6) 0.6415(7) 0.2742(4) 0.161(2) Uani 1 1 d D U . . .
C59A C 0.7689(4) 0.6917(7) 0.2402(3) 0.151(2) Uani 1 1 d D U . . .
C60A C 0.7510(5) 0.6887(8) 0.1812(3) 0.146(2) Uani 1 1 d D U . . .
C61A C 0.7915(6) 0.6410(7) 0.1548(4) 0.149(2) Uani 1 1 d D U . . .
C62A C 0.7486(5) 0.6029(5) 0.1090(4) 0.145(2) Uani 1 1 d D U . . .
C63A C 0.7653(5) 0.5200(5) 0.0953(5) 0.144(2) Uani 1 1 d D U . . .
C64A C 0.8265(7) 0.4798(6) 0.1300(5) 0.147(2) Uani 1 1 d D U . . .
C65A C 0.8126(6) 0.4003(5) 0.1386(3) 0.144(2) Uani 1 1 d D U . . .
C66A C 0.8460(6) 0.3623(6) 0.1892(3) 0.151(2) Uani 1 1 d D U . . .
C67A C 0.8906(7) 0.4043(5) 0.2300(3) 0.158(2) Uani 1 1 d D U . . .
C68A C 0.8775(6) 0.4048(5) 0.2807(3) 0.165(2) Uani 1 1 d D U . . .
C69A C 0.8902(6) 0.4844(5) 0.3014(3) 0.167(3) Uani 1 1 d D U . . .
C70A C 0.9117(7) 0.5307(4) 0.2637(3) 0.172(2) Uani 1 1 d D U . . .
C71A C 0.8768(6) 0.6028(5) 0.2445(3) 0.166(2) Uani 1 1 d D U . . .
C72A C 0.8543(7) 0.6005(5) 0.1877(3) 0.158(2) Uani 1 1 d D U . . .
C73A C 0.8720(8) 0.5230(5) 0.1724(3) 0.156(2) Uani 1 1 d D U . . .
C74A C 0.9130(7) 0.4827(4) 0.2198(3) 0.160(2) Uani 1 1 d D U . . .
Ni1P Ni 0.91285(6) 0.48796(7) 0.44949(4) 0.0234(3) Uani 1 1 d . . . . .
N1P N 0.9740(3) 0.4032(4) 0.4273(2) 0.0270(15) Uani 1 1 d . . . . .
N2P N 0.8470(3) 0.4037(4) 0.4676(2) 0.0265(14) Uani 1 1 d . . . . .
N3P N 0.8484(3) 0.5712(4) 0.4688(2) 0.0261(14) Uani 1 1 d . . . . .
N4P N 0.9763(3) 0.5707(3) 0.4288(2) 0.0219(13) Uani 1 1 d . . . . .
C1P C 0.9649(4) 0.3216(5) 0.4269(3) 0.0285(18) Uani 1 1 d . . . . .
C2P C 0.9084(4) 0.2837(5) 0.4446(3) 0.0316(18) Uani 1 1 d . . . . .
H2P H 0.907568 0.226427 0.443975 0.038 Uiso 1 1 calc R . . . .
C3P C 0.8535(4) 0.3217(5) 0.4631(3) 0.0281(17) Uani 1 1 d . . . . .
C4P C 0.7933(4) 0.2805(5) 0.4798(3) 0.035(2) Uani 1 1 d . . . . .
C5P C 0.7826(5) 0.1905(5) 0.4785(3) 0.043(2) Uani 1 1 d . . . . .
H5PA H 0.834094 0.164426 0.493216 0.052 Uiso 1 1 calc R . . . .
H5PB H 0.750062 0.175732 0.502304 0.052 Uiso 1 1 calc R . . . .
C6P C 0.7450(6) 0.1589(7) 0.4227(5) 0.069(3) Uani 1 1 d . . . . .
H6PA H 0.780241 0.166601 0.400230 0.103 Uiso 1 1 calc GR . . . .
H6PB H 0.696212 0.188114 0.406549 0.103 Uiso 1 1 calc GR . . . .
H6PC H 0.733799 0.101351 0.424644 0.103 Uiso 1 1 calc GR . . . .
C7P C 0.7490(4) 0.3378(5) 0.4932(3) 0.034(2) Uani 1 1 d . . . . .
C8P C 0.6782(5) 0.3274(6) 0.5119(4) 0.049(2) Uani 1 1 d . . . . .
H8PA H 0.674774 0.373048 0.535931 0.058 Uiso 1 1 calc R . . . .
H8PB H 0.683521 0.277261 0.533535 0.058 Uiso 1 1 calc R . . . .
C9P C 0.6046(5) 0.3235(9) 0.4663(5) 0.082(4) Uani 1 1 d . . . . .
H9PA H 0.608769 0.280437 0.441200 0.123 Uiso 1 1 calc GR . . . .
H9PB H 0.596094 0.375127 0.447017 0.123 Uiso 1 1 calc GR . . . .
H9PC H 0.560665 0.312236 0.480692 0.123 Uiso 1 1 calc GR . . . .
C10P C 0.7832(4) 0.4143(5) 0.4862(3) 0.0305(18) Uani 1 1 d . . . . .
C11P C 0.7541(4) 0.4876(5) 0.4960(3) 0.034(2) Uani 1 1 d . . . . .
H11P H 0.710149 0.487313 0.509606 0.041 Uiso 1 1 calc R . . . .
C12P C 0.7837(4) 0.5614(5) 0.4877(3) 0.0317(19) Uani 1 1 d . . . . .
C13P C 0.7516(4) 0.6384(5) 0.4957(3) 0.034(2) Uani 1 1 d . . . . .
C14P C 0.6806(5) 0.6496(6) 0.5155(3) 0.045(2) Uani 1 1 d . . . . .
H14A H 0.677226 0.603925 0.539442 0.055 Uiso 1 1 calc R . . . .
H14B H 0.686830 0.699625 0.537205 0.055 Uiso 1 1 calc R . . . .
C15P C 0.6061(5) 0.6543(9) 0.4700(5) 0.074(4) Uani 1 1 d . . . . .
H15A H 0.605679 0.704107 0.449402 0.111 Uiso 1 1 calc GR . . . .
H15B H 0.561690 0.654273 0.484987 0.111 Uiso 1 1 calc GR . . . .
H15C H 0.602452 0.607792 0.445968 0.111 Uiso 1 1 calc GR . . . .
C16P C 0.7962(4) 0.6948(5) 0.4830(3) 0.0337(19) Uani 1 1 d . . . . .
C17P C 0.7883(5) 0.7853(6) 0.4846(4) 0.051(2) Uani 1 1 d . . . . .
H17A H 0.758785 0.799374 0.510425 0.061 Uiso 1 1 calc R . . . .
H17B H 0.840924 0.809496 0.498229 0.061 Uiso 1 1 calc R . . . .
C18P C 0.7481(7) 0.8208(7) 0.4307(5) 0.076(4) Uani 1 1 d . . . . .
H18A H 0.779424 0.811140 0.405712 0.113 Uiso 1 1 calc GR . . . .
H18B H 0.741726 0.878930 0.434535 0.113 Uiso 1 1 calc GR . . . .
H18C H 0.696832 0.795594 0.416253 0.113 Uiso 1 1 calc GR . . . .
C19P C 0.8563(4) 0.6527(5) 0.4662(3) 0.0290(18) Uani 1 1 d . . . . .
C20P C 0.9118(4) 0.6921(5) 0.4481(3) 0.0294(18) Uani 1 1 d . . . . .
H20P H 0.911623 0.749396 0.448161 0.035 Uiso 1 1 calc R . . . .
C21P C 0.9682(4) 0.6530(5) 0.4298(3) 0.0290(18) Uani 1 1 d . . . . .
C22P C 1.0237(4) 0.6947(5) 0.4094(3) 0.0289(18) Uani 1 1 d . . . . .
C23P C 1.0283(5) 0.7846(5) 0.4027(3) 0.042(2) Uani 1 1 d . . . . .
H23A H 1.016509 0.811866 0.433586 0.051 Uiso 1 1 calc R . . . .
H23B H 1.082033 0.799384 0.403203 0.051 Uiso 1 1 calc R . . . .
C24P C 0.9722(6) 0.8136(6) 0.3505(4) 0.056(3) Uani 1 1 d . . . . .
H24A H 0.973384 0.776722 0.321025 0.084 Uiso 1 1 calc GR . . . .
H24B H 0.987265 0.867766 0.342160 0.084 Uiso 1 1 calc GR . . . .
H24C H 0.919348 0.815175 0.354368 0.084 Uiso 1 1 calc GR . . . .
C25P C 1.0682(4) 0.6364(5) 0.3963(3) 0.0311(18) Uani 1 1 d . . . . .
C26P C 1.1337(4) 0.6465(5) 0.3702(3) 0.0364(19) Uani 1 1 d . . . . .
H26A H 1.175288 0.606933 0.386314 0.044 Uiso 1 1 calc R . . . .
H26B H 1.156223 0.701124 0.378449 0.044 Uiso 1 1 calc R . . . .
C27P C 1.1065(5) 0.6348(6) 0.3088(3) 0.045(2) Uani 1 1 d . . . . .
H27A H 1.068882 0.677042 0.292263 0.067 Uiso 1 1 calc GR . . . .
H27B H 1.081771 0.581873 0.300302 0.067 Uiso 1 1 calc GR . . . .
H27C H 1.151470 0.638117 0.294439 0.067 Uiso 1 1 calc GR . . . .
C28P C 1.0389(4) 0.5604(5) 0.4077(3) 0.0266(17) Uani 1 1 d . . . . .
C29P C 1.0672(4) 0.4870(5) 0.3986(3) 0.0308(18) Uani 1 1 d . . . . .
H29P H 1.111802 0.486696 0.385670 0.037 Uiso 1 1 calc R . . . .
C30P C 1.0370(4) 0.4145(5) 0.4063(3) 0.0255(17) Uani 1 1 d . . . . .
C31P C 1.0642(4) 0.3391(5) 0.3929(3) 0.0327(19) Uani 1 1 d . . . . .
C32P C 1.1296(4) 0.3300(5) 0.3668(3) 0.0345(19) Uani 1 1 d . . . . .
H32A H 1.171908 0.368164 0.384215 0.041 Uiso 1 1 calc R . . . .
H32B H 1.151075 0.274719 0.373613 0.041 Uiso 1 1 calc R . . . .
C33P C 1.1038(5) 0.3453(6) 0.3063(3) 0.050(2) Uani 1 1 d . . . . .
H33A H 1.059687 0.310073 0.289058 0.075 Uiso 1 1 calc GR . . . .
H33B H 1.147099 0.333984 0.291270 0.075 Uiso 1 1 calc GR . . . .
H33C H 1.087884 0.401743 0.299411 0.075 Uiso 1 1 calc GR . . . .
C34P C 1.0204(4) 0.2808(5) 0.4058(3) 0.0336(19) Uani 1 1 d . . . . .
C35P C 1.0227(5) 0.1911(5) 0.3975(3) 0.038(2) Uani 1 1 d . . . . .
H35A H 1.075968 0.175196 0.397508 0.046 Uiso 1 1 calc R . . . .
H35B H 1.010620 0.163122 0.428079 0.046 Uiso 1 1 calc R . . . .
C36P C 0.9656(6) 0.1646(7) 0.3452(4) 0.060(3) Uani 1 1 d . . . . .
H36A H 0.976098 0.193686 0.314884 0.089 Uiso 1 1 calc GR . . . .
H36B H 0.912456 0.176348 0.346155 0.089 Uiso 1 1 calc GR . . . .
H36C H 0.971181 0.106538 0.340345 0.089 Uiso 1 1 calc GR . . . .
C1S C 0.2940(7) 0.4911(6) 0.3388(6) 0.070(4) Uani 1 1 d . . . . .
H1S H 0.240839 0.491398 0.317732 0.084 Uiso 1 1 calc R . . . .
C2S C 0.3315(7) 0.5626(6) 0.3581(6) 0.076(4) Uani 1 1 d . . . . .
H2S H 0.303995 0.612080 0.349795 0.091 Uiso 1 1 calc R . . . .
C3S C 0.4068(6) 0.5629(6) 0.3885(5) 0.069(3) Uani 1 1 d . . . . .
H3S H 0.433420 0.612223 0.400030 0.083 Uiso 1 1 calc R . . . .
C4S C 0.4444(7) 0.4897(7) 0.4026(5) 0.069(3) Uani 1 1 d . . . . .
H4S H 0.495503 0.488218 0.427080 0.082 Uiso 1 1 calc R . . . .
C5S C 0.4069(6) 0.4167(6) 0.3804(5) 0.064(3) Uani 1 1 d . . . . .
H5S H 0.433592 0.366503 0.387205 0.077 Uiso 1 1 calc R . . . .
C6S C 0.3334(7) 0.4211(6) 0.3500(5) 0.064(3) Uani 1 1 d . . . . .
H6S H 0.307324 0.372662 0.335414 0.077 Uiso 1 1 calc R . . . .
S1S S 0.2324(3) 0.5817(3) 0.2072(2) 0.1333(16) Uani 1 1 d . . . . .
S2S S 0.2265(3) 0.3981(3) 0.2016(2) 0.1319(17) Uani 1 1 d . . . . .
C7S C 0.2282(8) 0.4884(8) 0.2047(6) 0.083(4) Uani 1 1 d . . . . .

loop_
_atom_site_aniso_label
_atom_site_aniso_U_11
_atom_site_aniso_U_22
_atom_site_aniso_U_33
_atom_site_aniso_U_23
_atom_site_aniso_U_13
_atom_site_aniso_U_12
Dy1A 0.0253(5) 0.0677(8) 0.0380(6) 0.0015(5) 0.0143(4) -0.0099(5)
Dy1B 0.0209(4) 0.0700(7) 0.0462(5) -0.0193(5) 0.0148(4) -0.0012(4)
Dy2A 0.0220(7) 0.0810(13) 0.0456(9) 0.0024(9) 0.0133(6) 0.0005(8)
Dy2B 0.0293(6) 0.1146(13) 0.0450(7) 0.0056(8) 0.0085(5) -0.0174(7)
Dy3A 0.0236(15) 0.073(2) 0.0395(18) 0.0206(17) 0.0052(13) -0.0142(16)
O1 0.020(2) 0.036(3) 0.024(2) 0.000(2) 0.0068(19) 0.000(2)
C1A 0.163(2) 0.156(2) 0.157(2) -0.001(2) 0.0471(19) -0.002(2)
C2A 0.163(2) 0.156(2) 0.157(2) -0.001(2) 0.0471(19) -0.002(2)
C3A 0.169(4) 0.136(4) 0.155(4) 0.001(4) 0.057(4) -0.032(4)
C4A 0.169(4) 0.142(4) 0.147(4) 0.021(4) 0.077(4) -0.029(4)
C5A 0.164(4) 0.149(4) 0.145(4) 0.004(4) 0.080(4) -0.008(4)
C6A 0.174(4) 0.149(4) 0.131(4) -0.008(4) 0.090(4) 0.016(4)
C7A 0.179(4) 0.135(4) 0.145(4) -0.017(4) 0.076(4) 0.033(4)
C8A 0.172(4) 0.147(4) 0.152(4) 0.003(4) 0.053(4) 0.027(4)
C9A 0.185(4) 0.143(4) 0.153(4) 0.012(4) 0.034(4) 0.036(4)
C10A 0.187(4) 0.150(4) 0.143(4) 0.009(4) 0.023(4) 0.023(4)
C11A 0.179(4) 0.153(4) 0.146(4) -0.009(4) 0.027(4) 0.000(4)
C12A 0.194(4) 0.142(4) 0.137(4) -0.029(4) 0.021(4) -0.013(4)
C13A 0.195(4) 0.121(4) 0.143(4) -0.036(4) 0.028(4) -0.029(4)
C14A 0.186(4) 0.116(4) 0.155(4) -0.010(4) 0.044(4) -0.042(4)
C15A 0.192(4) 0.095(4) 0.153(4) 0.012(4) 0.056(4) -0.036(4)
C16A 0.189(4) 0.104(4) 0.138(4) 0.039(4) 0.075(4) -0.031(4)
C17A 0.180(4) 0.131(4) 0.131(4) 0.034(4) 0.087(4) -0.031(4)
C18A 0.179(4) 0.140(4) 0.102(3) 0.022(4) 0.098(3) -0.010(4)
C19A 0.181(4) 0.147(4) 0.111(4) -0.007(4) 0.099(3) 0.009(4)
C20A 0.194(4) 0.136(4) 0.105(4) -0.032(4) 0.088(3) 0.019(4)
C21A 0.197(4) 0.117(4) 0.125(4) -0.048(3) 0.079(4) 0.031(4)
C22A 0.188(4) 0.114(4) 0.142(4) -0.033(4) 0.074(4) 0.046(4)
C23A 0.193(4) 0.097(4) 0.148(4) -0.006(4) 0.060(4) 0.041(4)
C24A 0.193(4) 0.118(4) 0.149(4) 0.019(4) 0.039(4) 0.041(4)
C25A 0.204(4) 0.124(4) 0.138(4) 0.037(4) 0.034(4) 0.027(4)
C26A 0.203(4) 0.145(4) 0.130(4) 0.022(4) 0.025(4) 0.022(4)
C27A 0.210(4) 0.153(4) 0.115(4) 0.007(4) 0.038(4) 0.007(4)
C28A 0.207(4) 0.145(4) 0.117(4) -0.026(4) 0.030(4) -0.004(4)
C29A 0.212(4) 0.136(4) 0.117(4) -0.048(4) 0.049(4) -0.003(4)
C30A 0.206(4) 0.112(4) 0.133(4) -0.048(4) 0.040(4) -0.013(4)
C31A 0.203(4) 0.091(4) 0.142(4) -0.039(4) 0.057(4) 0.003(4)
C32A 0.200(4) 0.082(4) 0.148(4) -0.002(4) 0.059(4) -0.011(4)
C33A 0.199(4) 0.088(4) 0.144(4) 0.026(4) 0.056(4) 0.006(4)
C34A 0.197(4) 0.099(4) 0.129(4) 0.048(4) 0.058(4) -0.009(4)
C35A 0.197(4) 0.122(4) 0.107(4) 0.047(4) 0.053(4) 0.004(4)
C36A 0.190(4) 0.136(4) 0.088(4) 0.029(4) 0.076(4) 0.003(4)
C37A 0.191(4) 0.141(4) 0.087(4) 0.002(4) 0.063(4) 0.009(4)
C38A 0.195(4) 0.137(4) 0.093(4) -0.032(4) 0.069(4) 0.010(4)
C39A 0.202(4) 0.125(4) 0.116(4) -0.045(4) 0.047(4) -0.006(4)
C40A 0.201(4) 0.105(4) 0.129(4) -0.050(4) 0.063(4) 0.002(4)
C41A 0.201(4) 0.091(4) 0.147(4) -0.027(4) 0.064(4) -0.010(4)
C42A 0.201(4) 0.083(4) 0.149(4) -0.002(4) 0.063(4) 0.007(4)
C43A 0.209(4) 0.091(4) 0.151(4) 0.024(4) 0.061(4) -0.011(4)
C44A 0.213(4) 0.114(4) 0.136(4) 0.045(4) 0.058(4) 0.003(4)
C45A 0.215(4) 0.135(4) 0.120(4) 0.039(4) 0.081(4) -0.008(4)
C46A 0.217(4) 0.152(4) 0.107(4) 0.018(4) 0.070(4) 0.000(4)
C47A 0.214(4) 0.151(4) 0.104(4) -0.006(4) 0.093(4) 0.003(4)
C48A 0.210(4) 0.140(4) 0.109(4) -0.044(4) 0.084(4) 0.013(4)
C49A 0.200(4) 0.127(4) 0.123(4) -0.049(3) 0.095(3) 0.028(4)
C50A 0.200(4) 0.104(4) 0.141(4) -0.043(4) 0.074(4) 0.030(4)
C51A 0.197(4) 0.114(4) 0.151(4) -0.019(4) 0.067(4) 0.038(4)
C52A 0.198(4) 0.107(4) 0.147(4) 0.010(4) 0.052(4) 0.030(4)
C53A 0.196(4) 0.132(4) 0.141(4) 0.019(4) 0.037(4) 0.027(4)
C54A 0.196(4) 0.136(4) 0.116(4) 0.026(4) 0.037(4) 0.021(4)
C55A 0.195(4) 0.146(4) 0.107(4) 0.007(4) 0.037(4) 0.009(4)
C56A 0.197(4) 0.149(4) 0.132(4) -0.013(4) 0.027(4) -0.004(4)
C57A 0.199(4) 0.135(4) 0.135(4) -0.033(4) 0.030(4) -0.019(4)
C58A 0.196(4) 0.127(4) 0.157(4) -0.021(4) 0.044(4) -0.036(4)
C59A 0.198(4) 0.100(4) 0.159(4) -0.013(4) 0.057(4) -0.033(4)
C60A 0.199(4) 0.098(4) 0.156(4) 0.016(4) 0.077(4) -0.037(4)
C61A 0.198(4) 0.126(4) 0.151(4) 0.028(4) 0.092(4) -0.043(4)
C62A 0.205(4) 0.138(4) 0.126(4) 0.033(4) 0.104(3) -0.026(4)
C63A 0.203(4) 0.153(4) 0.118(4) 0.010(4) 0.111(3) -0.006(4)
C64A 0.191(4) 0.153(4) 0.136(4) -0.010(4) 0.110(4) 0.003(4)
C65A 0.191(4) 0.140(4) 0.137(4) -0.031(4) 0.104(3) 0.027(4)
C66A 0.189(4) 0.134(4) 0.150(4) -0.021(4) 0.083(4) 0.036(4)
C67A 0.184(4) 0.147(4) 0.154(4) -0.010(4) 0.067(4) 0.025(4)
C68A 0.190(4) 0.149(4) 0.153(4) 0.002(4) 0.043(4) 0.022(4)
C69A 0.189(4) 0.155(4) 0.149(4) -0.007(4) 0.036(4) 0.001(4)
C70A 0.188(4) 0.156(4) 0.167(4) -0.008(4) 0.046(4) -0.015(4)
C71A 0.189(4) 0.143(4) 0.167(4) -0.011(4) 0.052(4) -0.032(4)
C72A 0.187(4) 0.144(4) 0.164(4) 0.007(4) 0.082(4) -0.034(4)
C73A 0.184(4) 0.155(4) 0.158(4) -0.004(4) 0.093(4) -0.014(4)
C74A 0.180(4) 0.156(4) 0.159(4) -0.009(4) 0.074(4) -0.001(4)
Ni1P 0.0188(5) 0.0396(7) 0.0142(5) 0.0000(5) 0.0086(4) -0.0025(5)
N1P 0.021(3) 0.049(4) 0.012(2) 0.003(2) 0.005(2) 0.003(3)
N2P 0.018(3) 0.052(4) 0.012(2) 0.005(2) 0.008(2) -0.004(3)
N3P 0.026(3) 0.034(3) 0.021(3) -0.001(2) 0.011(2) -0.002(2)
N4P 0.022(3) 0.028(3) 0.018(3) -0.002(2) 0.009(2) -0.004(2)
C1P 0.027(4) 0.035(4) 0.020(3) 0.007(3) 0.002(3) 0.003(3)
C2P 0.028(4) 0.037(4) 0.029(4) 0.010(3) 0.007(3) -0.003(3)
C3P 0.028(3) 0.037(4) 0.021(3) 0.008(3) 0.008(3) 0.001(3)
C4P 0.029(4) 0.053(5) 0.023(3) 0.005(3) 0.008(3) -0.004(4)
C5P 0.047(4) 0.042(5) 0.048(4) 0.017(4) 0.025(3) -0.001(4)
C6P 0.052(6) 0.064(7) 0.081(8) -0.004(6) 0.005(6) -0.010(5)
C7P 0.023(3) 0.061(5) 0.020(3) 0.013(3) 0.007(3) -0.010(3)
C8P 0.039(4) 0.062(6) 0.055(5) 0.021(4) 0.030(3) -0.002(4)
C9P 0.023(4) 0.150(12) 0.080(7) 0.018(7) 0.025(4) -0.006(6)
C10P 0.027(3) 0.049(4) 0.016(3) 0.006(3) 0.006(3) -0.005(3)
C11P 0.020(3) 0.060(5) 0.025(3) 0.005(3) 0.010(3) -0.007(3)
C12P 0.023(3) 0.053(5) 0.021(3) 0.000(3) 0.010(3) 0.008(3)
C13P 0.024(3) 0.059(5) 0.022(3) -0.008(3) 0.009(3) 0.000(3)
C14P 0.041(4) 0.064(6) 0.044(4) -0.012(4) 0.032(3) -0.003(4)
C15P 0.029(4) 0.126(10) 0.075(6) -0.020(7) 0.027(4) 0.002(5)
C16P 0.028(4) 0.045(4) 0.028(4) -0.012(3) 0.008(3) 0.002(3)
C17P 0.046(5) 0.061(6) 0.055(5) -0.021(4) 0.029(4) -0.002(4)
C18P 0.056(6) 0.052(6) 0.106(9) 0.001(6) 0.003(6) 0.008(5)
C19P 0.024(3) 0.050(4) 0.015(3) -0.009(3) 0.008(3) -0.001(3)
C20P 0.025(3) 0.039(4) 0.024(3) -0.012(3) 0.007(3) -0.006(3)
C21P 0.021(3) 0.052(5) 0.015(3) -0.006(3) 0.007(3) -0.006(3)
C22P 0.033(4) 0.032(4) 0.022(3) -0.003(3) 0.008(3) -0.009(3)
C23P 0.039(4) 0.052(5) 0.043(4) -0.009(4) 0.023(3) -0.015(4)
C24P 0.063(6) 0.049(5) 0.058(6) 0.014(4) 0.019(5) -0.004(5)
C25P 0.026(3) 0.051(5) 0.019(3) -0.008(3) 0.011(3) -0.007(3)
C26P 0.030(4) 0.045(4) 0.040(4) -0.010(3) 0.020(3) -0.014(3)
C27P 0.048(4) 0.067(6) 0.028(4) -0.010(4) 0.025(3) -0.015(4)
C28P 0.024(3) 0.044(4) 0.012(3) -0.004(3) 0.005(2) -0.014(3)
C29P 0.023(3) 0.052(5) 0.020(3) 0.002(3) 0.010(3) 0.008(3)
C30P 0.019(3) 0.042(4) 0.019(3) 0.001(3) 0.010(2) -0.001(3)
C31P 0.027(3) 0.047(4) 0.027(4) 0.008(3) 0.013(3) 0.011(3)
C32P 0.030(4) 0.050(5) 0.028(4) 0.006(3) 0.014(3) 0.013(3)
C33P 0.048(5) 0.071(6) 0.039(4) 0.006(4) 0.025(3) 0.013(4)
C34P 0.024(3) 0.052(5) 0.027(4) 0.004(3) 0.009(3) 0.003(3)
C35P 0.039(4) 0.033(4) 0.048(4) 0.003(3) 0.021(3) 0.007(3)
C36P 0.056(6) 0.060(6) 0.058(6) -0.014(5) 0.008(5) 0.005(5)
C1S 0.052(6) 0.059(6) 0.098(9) -0.014(6) 0.020(6) 0.003(5)
C2S 0.081(7) 0.034(5) 0.121(9) -0.016(6) 0.042(6) 0.001(5)
C3S 0.063(5) 0.052(6) 0.107(7) -0.037(5) 0.048(5) -0.012(5)
C4S 0.074(7) 0.072(7) 0.072(6) 0.004(5) 0.040(5) -0.007(5)
C5S 0.068(6) 0.045(5) 0.089(7) 0.010(5) 0.039(5) -0.007(5)
C6S 0.081(7) 0.032(5) 0.091(7) -0.012(5) 0.043(5) -0.010(5)
S1S 0.169(4) 0.118(3) 0.138(3) 0.027(3) 0.083(3) 0.050(3)
S2S 0.158(4) 0.124(3) 0.127(3) -0.031(3) 0.062(3) -0.057(3)
C7S 0.073(7) 0.098(10) 0.084(8) -0.009(7) 0.035(6) -0.012(7)

loop_
_atom_type_symbol
_atom_type_description
_atom_type_scat_dispersion_real
_atom_type_scat_dispersion_imag
_atom_type_scat_source
C C 0.0181 0.0091 'International Tables Vol C Tables 4.2.6.8 and 6.1.1.4'
H H 0.0000 0.0000 'International Tables Vol C Tables 4.2.6.8 and 6.1.1.4'
Dy Dy -9.8046 9.8477 'International Tables Vol C Tables 4.2.6.8 and 6.1.1.4'
N N 0.0311 0.0180 'International Tables Vol C Tables 4.2.6.8 and 6.1.1.4'
Ni Ni -3.0029 0.5091 'International Tables Vol C Tables 4.2.6.8 and 6.1.1.4'
O O 0.0492 0.0322 'International Tables Vol C Tables 4.2.6.8 and 6.1.1.4'
S S 0.3331 0.5567 'International Tables Vol C Tables 4.2.6.8 and 6.1.1.4'

loop_
_geom_angle_atom_site_label_1
_geom_angle_atom_site_label_2
_geom_angle_atom_site_label_3
_geom_angle
_geom_angle_site_symmetry_1
_geom_angle_site_symmetry_3
_geom_angle_publ_flag
O1 Dy1A C1A 172.8(2) . . ?
O1 Dy1A C2A 149.0(3) . . ?
O1 Dy1A C3A 131.0(3) . . ?
O1 Dy1A C4A 131.1(2) . . ?
O1 Dy1A C5A 149.1(2) . . ?
O1 Dy1A C6A 124.6(2) . . ?
O1 Dy1A C7A 120.9(2) . . ?
O1 Dy1A C8A 139.1(3) . . ?
O1 Dy1A C9A 117.9(2) . . ?
O1 Dy1A C10A 112.4(2) . . ?
O1 Dy1A C11A 122.0(3) . . ?
C1A Dy1A C3A 55.9(3) . . ?
C1A Dy1A C4A 55.5(3) . . ?
C1A Dy1A C5A 34.0(2) . . ?
C1A Dy1A C6A 54.3(2) . . ?
C1A Dy1A C7A 53.9(2) . . ?
C1A Dy1A C8A 33.7(2) . . ?
C1A Dy1A C9A 55.3(2) . . ?
C1A Dy1A C10A 63.4(3) . . ?
C1A Dy1A C11A 57.7(3) . . ?
C2A Dy1A C1A 34.6(2) . . ?
C2A Dy1A C3A 33.5(2) . . ?
C2A Dy1A C4A 55.6(3) . . ?
C2A Dy1A C5A 56.5(3) . . ?
C2A Dy1A C6A 85.5(3) . . ?
C2A Dy1A C7A 88.1(3) . . ?
C2A Dy1A C8A 62.2(3) . . ?
C2A Dy1A C9A 69.0(3) . . ?
C2A Dy1A C10A 57.0(3) . . ?
C2A Dy1A C11A 33.5(3) . . ?
C3A Dy1A C4A 33.0(2) . . ?
C3A Dy1A C6A 86.3(3) . . ?
C3A Dy1A C7A 105.1(3) . . ?
C3A Dy1A C9A 102.2(3) . . ?
C3A Dy1A C10A 88.3(3) . . ?
C3A Dy1A C11A 59.2(3) . . ?
C4A Dy1A C6A 58.1(3) . . ?
C4A Dy1A C7A 85.0(3) . . ?
C4A Dy1A C9A 110.8(3) . . ?
C4A Dy1A C10A 111.6(3) . . ?
C4A Dy1A C11A 88.0(3) . . ?
C5A Dy1A C3A 55.0(3) . . ?
C5A Dy1A C4A 32.7(2) . . ?
C5A Dy1A C6A 31.9(2) . . ?
C5A Dy1A C7A 53.0(2) . . ?
C5A Dy1A C8A 55.1(3) . . ?
C5A Dy1A C9A 83.8(3) . . ?
C5A Dy1A C10A 97.3(3) . . ?
C5A Dy1A C11A 87.8(3) . . ?
C6A Dy1A C7A 31.4(2) . . ?
C6A Dy1A C9A 81.3(3) . . ?
C6A Dy1A C10A 106.9(3) . . ?
C6A Dy1A C11A 111.8(3) . . ?
C7A Dy1A C9A 53.3(2) . . ?
C7A Dy1A C10A 82.4(2) . . ?
C7A Dy1A C11A 100.0(3) . . ?
C8A Dy1A C3A 89.3(3) . . ?
C8A Dy1A C4A 85.3(3) . . ?
C8A Dy1A C6A 53.4(2) . . ?
C8A Dy1A C7A 31.8(2) . . ?
C8A Dy1A C9A 29.7(3) . . ?
C8A Dy1A C10A 53.7(2) . . ?
C8A Dy1A C11A 68.2(3) . . ?
C9A Dy1A C10A 30.0(2) . . ?
C11A Dy1A C9A 56.3(3) . . ?
C11A Dy1A C10A 30.9(2) . . ?
O1 Dy1B C64A 119.2(3) . . ?
O1 Dy1B C65A 115.4(2) . . ?
O1 Dy1B C66A 128.1(3) . . ?
O1 Dy1B C67A 153.2(3) . . ?
O1 Dy1B C68A 133.6(3) . . ?
O1 Dy1B C69A 132.0(3) . . ?
O1 Dy1B C70A 148.0(3) . . ?
O1 Dy1B C71A 124.4(2) . . ?
O1 Dy1B C72A 120.5(3) . . ?
O1 Dy1B C73A 139.1(3) . . ?
O1 Dy1B C74A 171.8(2) . . ?
C64A Dy1B C65A 29.8(2) . . ?
C64A Dy1B C71A 81.0(3) . . ?
C64A Dy1B C72A 54.6(3) . . ?
C65A Dy1B C71A 105.4(3) . . ?
C65A Dy1B C72A 83.1(3) . . ?
C66A Dy1B C64A 55.5(3) . . ?
C66A Dy1B C65A 31.3(2) . . ?
C66A Dy1B C71A 106.5(3) . . ?
C66A Dy1B C72A 97.7(3) . . ?
C67A Dy1B C64A 66.9(3) . . ?
C67A Dy1B C65A 55.5(3) . . ?
C67A Dy1B C66A 30.7(3) . . ?
C67A Dy1B C68A 33.3(2) . . ?
C67A Dy1B C69A 54.6(3) . . ?
C67A Dy1B C70A 54.1(3) . . ?
C67A Dy1B C71A 81.6(3) . . ?
C67A Dy1B C72A 84.9(3) . . ?
C67A Dy1B C73A 60.1(3) . . ?
C67A Dy1B C74A 33.6(2) . . ?
C68A Dy1B C64A 100.0(3) . . ?
C68A Dy1B C65A 86.3(3) . . ?
C68A Dy1B C66A 56.2(2) . . ?
C68A Dy1B C69A 32.8(2) . . ?
C68A Dy1B C70A 53.4(2) . . ?
C68A Dy1B C71A 82.9(3) . . ?
C68A Dy1B C72A 101.5(3) . . ?
C68A Dy1B C73A 87.1(3) . . ?
C68A Dy1B C74A 54.5(2) . . ?
C69A Dy1B C64A 108.3(3) . . ?
C69A Dy1B C65A 109.1(3) . . ?
C69A Dy1B C66A 84.2(3) . . ?
C69A Dy1B C70A 31.2(2) . . ?
C69A Dy1B C71A 54.8(3) . . ?
C69A Dy1B C72A 81.1(3) . . ?
C70A Dy1B C64A 82.4(3) . . ?
C70A Dy1B C65A 95.1(3) . . ?
C70A Dy1B C66A 83.1(3) . . ?
C70A Dy1B C71A 30.2(2) . . ?
C70A Dy1B C72A 50.7(2) . . ?
C72A Dy1B C71A 30.1(2) . . ?
C73A Dy1B C64A 30.5(3) . . ?
C73A Dy1B C65A 54.2(3) . . ?
C73A Dy1B C66A 66.6(3) . . ?
C73A Dy1B C69A 82.4(3) . . ?
C73A Dy1B C70A 53.3(3) . . ?
C73A Dy1B C71A 51.7(3) . . ?
C73A Dy1B C72A 31.3(2) . . ?
C73A Dy1B C74A 32.9(2) . . ?
C74A Dy1B C64A 55.1(3) . . ?
C74A Dy1B C65A 63.2(3) . . ?
C74A Dy1B C66A 55.4(2) . . ?
C74A Dy1B C69A 53.2(3) . . ?
C74A Dy1B C70A 31.9(2) . . ?
C74A Dy1B C71A 51.1(2) . . ?
C74A Dy1B C72A 51.7(2) . . ?
Dy3A Dy2A O1 84.5(4) . . ?
Dy3A Dy2A C1A 87.0(4) . . ?
Dy3A Dy2A C2A 58.3(4) . . ?
Dy3A Dy2A C3A 37.9(5) . . ?
Dy3A Dy2A C5A 84.5(5) . . ?
Dy3A Dy2A C6A 109.9(5) . . ?
Dy3A Dy2A C7A 135.5(5) . . ?
Dy3A Dy2A C8A 118.9(5) . . ?
Dy3A Dy2A C9A 122.0(4) . . ?
Dy3A Dy2A C10A 93.6(4) . . ?
Dy3A Dy2A C11A 63.2(4) . . ?
O1 Dy2A C1A 167.3(2) . . ?
O1 Dy2A C2A 142.3(3) . . ?
O1 Dy2A C3A 119.2(3) . . ?
O1 Dy2A C5A 137.8(3) . . ?
O1 Dy2A C6A 123.2(2) . . ?
O1 Dy2A C7A 129.6(3) . . ?
O1 Dy2A C8A 156.5(3) . . ?
O1 Dy2A C9A 135.4(3) . . ?
O1 Dy2A C10A 125.0(3) . . ?
O1 Dy2A C11A 126.6(3) . . ?
C1A Dy2A C2A 32.5(2) . . ?
C1A Dy2A C3A 50.4(2) . . ?
C1A Dy2A C5A 31.3(2) . . ?
C1A Dy2A C6A 51.6(2) . . ?
C1A Dy2A C7A 53.6(2) . . ?
C1A Dy2A C10A 65.0(3) . . ?
C1A Dy2A C11A 56.4(3) . . ?
C2A Dy2A C3A 29.8(2) . . ?
C2A Dy2A C5A 51.5(2) . . ?
C2A Dy2A C6A 79.6(3) . . ?
C2A Dy2A C10A 57.9(3) . . ?
C2A Dy2A C11A 32.7(3) . . ?
C5A Dy2A C3A 48.8(2) . . ?
C6A Dy2A C3A 77.7(3) . . ?
C6A Dy2A C5A 29.8(2) . . ?
C7A Dy2A C2A 86.1(3) . . ?
C7A Dy2A C3A 98.1(3) . . ?
C7A Dy2A C5A 51.2(2) . . ?
C7A Dy2A C6A 30.9(2) . . ?
C7A Dy2A C10A 87.8(3) . . ?
C7A Dy2A C11A 101.9(3) . . ?
C8A Dy2A C1A 33.4(2) . . ?
C8A Dy2A C2A 60.8(3) . . ?
C8A Dy2A C3A 83.7(3) . . ?
C8A Dy2A C5A 52.9(3) . . ?
C8A Dy2A C6A 52.6(2) . . ?
C8A Dy2A C7A 32.9(2) . . ?
C8A Dy2A C9A 32.2(3) . . ?
C8A Dy2A C10A 57.3(3) . . ?
C8A Dy2A C11A 69.4(3) . . ?
C9A Dy2A C1A 57.2(2) . . ?
C9A Dy2A C2A 70.4(3) . . ?
C9A Dy2A C3A 99.7(3) . . ?
C9A Dy2A C5A 83.8(3) . . ?
C9A Dy2A C6A 83.5(3) . . ?
C9A Dy2A C7A 57.0(2) . . ?
C9A Dy2A C10A 32.5(2) . . ?
C9A Dy2A C11A 59.1(3) . . ?
C10A Dy2A C3A 85.7(3) . . ?
C10A Dy2A C5A 96.3(3) . . ?
C10A Dy2A C6A 109.0(3) . . ?
C10A Dy2A C11A 32.3(2) . . ?
C11A Dy2A C3A 55.3(3) . . ?
C11A Dy2A C5A 82.9(3) . . ?
C11A Dy2A C6A 107.9(3) . . ?
O1 Dy2B C56A 108.2(2) . . ?
O1 Dy2B C58A 113.5(3) . . ?
O1 Dy2B C64A 113.1(3) . . ?
O1 Dy2B C67A 132.1(3) . . ?
O1 Dy2B C68A 121.8(2) . . ?
O1 Dy2B C69A 133.6(3) . . ?
O1 Dy2B C70A 163.7(3) . . ?
O1 Dy2B C71A 143.7(3) . . ?
O1 Dy2B C72A 133.6(3) . . ?
O1 Dy2B C73A 140.2(3) . . ?
O1 Dy2B C74A 160.2(2) . . ?
C56A Dy2B C64A 137.3(3) . . ?
C58A Dy2B C56A 54.2(3) . . ?
C58A Dy2B C64A 114.8(3) . . ?
C67A Dy2B C56A 82.3(3) . . ?
C67A Dy2B C58A 110.2(3) . . ?
C67A Dy2B C64A 62.3(3) . . ?
C67A Dy2B C68A 30.6(2) . . ?
C68A Dy2B C56A 55.1(2) . . ?
C68A Dy2B C58A 98.8(3) . . ?
C68A Dy2B C64A 92.9(3) . . ?
C69A Dy2B C56A 31.3(2) . . ?
C69A Dy2B C58A 66.9(3) . . ?
C69A Dy2B C64A 106.8(3) . . ?
C69A Dy2B C67A 52.6(2) . . ?
C69A Dy2B C68A 32.0(2) . . ?
C69A Dy2B C74A 53.8(3) . . ?
C70A Dy2B C56A 55.6(3) . . ?
C70A Dy2B C58A 57.1(3) . . ?
C70A Dy2B C64A 83.2(3) . . ?
C70A Dy2B C67A 53.2(3) . . ?
C70A Dy2B C68A 53.0(2) . . ?
C70A Dy2B C69A 32.7(2) . . ?
C70A Dy2B C72A 56.0(3) . . ?
C70A Dy2B C73A 56.0(3) . . ?
C70A Dy2B C74A 32.9(2) . . ?
C71A Dy2B C56A 67.1(3) . . ?
C71A Dy2B C58A 33.0(3) . . ?
C71A Dy2B C64A 85.2(3) . . ?
C71A Dy2B C67A 83.9(3) . . ?
C71A Dy2B C68A 86.2(3) . . ?
C71A Dy2B C69A 60.0(3) . . ?
C71A Dy2B C70A 33.7(2) . . ?
C71A Dy2B C72A 34.2(2) . . ?
C71A Dy2B C73A 56.7(3) . . ?
C71A Dy2B C74A 55.1(3) . . ?
C72A Dy2B C56A 101.3(3) . . ?
C72A Dy2B C58A 58.8(3) . . ?
C72A Dy2B C64A 56.1(3) . . ?
C72A Dy2B C67A 86.0(3) . . ?
C72A Dy2B C68A 104.4(3) . . ?
C72A Dy2B C69A 88.3(3) . . ?
C72A Dy2B C73A 34.0(3) . . ?
C72A Dy2B C74A 54.9(3) . . ?
C73A Dy2B C56A 111.6(3) . . ?
C73A Dy2B C58A 88.5(3) . . ?
C73A Dy2B C64A 29.4(3) . . ?
C73A Dy2B C67A 57.5(3) . . ?
C73A Dy2B C68A 84.2(3) . . ?
C73A Dy2B C69A 84.9(3) . . ?
C73A Dy2B C74A 33.1(2) . . ?
C74A Dy2B C56A 83.8(3) . . ?
C74A Dy2B C58A 86.2(3) . . ?
C74A Dy2B C64A 53.5(3) . . ?
C74A Dy2B C67A 31.8(2) . . ?
C74A Dy2B C68A 52.1(2) . . ?
Dy2A Dy3A O1 76.2(4) . . ?
Dy2A Dy3A C1A 77.9(4) . . ?
Dy2A Dy3A C2A 107.2(5) . . ?
Dy2A Dy3A C3A 131.9(6) . . ?
Dy2A Dy3A C4A 109.8(5) . . ?
Dy2A Dy3A C5A 81.4(5) . . ?
Dy2A Dy3A C8A 48.9(4) . . ?
Dy2A Dy3A C10A 72.3(4) . . ?
Dy2A Dy3A C11A 102.6(5) . . ?
Dy2A Dy3A C12A 124.3(5) . . ?
Dy2A Dy3A C14A 166.0(6) . . ?
O1 Dy3A C1A 152.4(3) . . ?
O1 Dy3A C2A 172.7(4) . . ?
O1 Dy3A C3A 145.5(3) . . ?
O1 Dy3A C4A 129.9(3) . . ?
O1 Dy3A C5A 133.7(3) . . ?
O1 Dy3A C8A 125.1(3) . . ?
O1 Dy3A C10A 117.1(3) . . ?
O1 Dy3A C11A 137.2(4) . . ?
O1 Dy3A C12A 113.1(3) . . ?
O1 Dy3A C14A 116.9(3) . . ?
C1A Dy3A C4A 52.7(3) . . ?
C1A Dy3A C5A 31.0(2) . . ?
C1A Dy3A C8A 30.4(2) . . ?
C1A Dy3A C10A 62.5(3) . . ?
C1A Dy3A C12A 89.3(3) . . ?
C1A Dy3A C14A 88.3(3) . . ?
C2A Dy3A C1A 33.4(2) . . ?
C2A Dy3A C3A 35.5(3) . . ?
C2A Dy3A C4A 55.6(3) . . ?
C2A Dy3A C5A 53.6(3) . . ?
C2A Dy3A C8A 58.6(3) . . ?
C2A Dy3A C10A 59.1(3) . . ?
C2A Dy3A C11A 36.3(3) . . ?
C2A Dy3A C12A 59.6(3) . . ?
C2A Dy3A C14A 60.5(3) . . ?
C3A Dy3A C1A 55.5(3) . . ?
C3A Dy3A C4A 33.1(2) . . ?
C3A Dy3A C5A 53.1(3) . . ?
C3A Dy3A C8A 85.8(3) . . ?
C3A Dy3A C10A 93.3(3) . . ?
C3A Dy3A C11A 64.6(3) . . ?
C3A Dy3A C12A 70.7(3) . . ?
C3A Dy3A C14A 34.0(3) . . ?
C4A Dy3A C5A 30.5(2) . . ?
C4A Dy3A C8A 78.2(3) . . ?
C4A Dy3A C10A 111.7(3) . . ?
C4A Dy3A C12A 103.7(3) . . ?
C5A Dy3A C8A 49.1(2) . . ?
C5A Dy3A C10A 93.0(3) . . ?
C10A Dy3A C8A 51.8(2) . . ?
C11A Dy3A C1A 58.6(3) . . ?
C11A Dy3A C4A 91.4(3) . . ?
C11A Dy3A C5A 86.9(4) . . ?
C11A Dy3A C8A 66.8(3) . . ?
C11A Dy3A C10A 32.2(3) . . ?
C11A Dy3A C12A 32.9(3) . . ?
C11A Dy3A C14A 71.8(3) . . ?
C12A Dy3A C5A 113.0(3) . . ?
C12A Dy3A C8A 99.3(3) . . ?
C12A Dy3A C10A 54.2(2) . . ?
C14A Dy3A C4A 58.5(3) . . ?
C14A Dy3A C5A 85.4(3) . . ?
C14A Dy3A C8A 117.9(3) . . ?
C14A Dy3A C10A 103.8(3) . . ?
C14A Dy3A C12A 57.3(3) . . ?
Dy1B O1 Dy1A 171.9(3) . . ?
Dy1B O1 Dy2B 12.88(8) . . ?
Dy1B O1 Dy3A 163.0(3) . . ?
Dy2A O1 Dy1A 10.81(8) . . ?
Dy2A O1 Dy1B 177.3(3) . . ?
Dy2A O1 Dy2B 164.7(3) . . ?
Dy2A O1 Dy3A 19.27(16) . . ?
Dy2B O1 Dy1A 171.0(3) . . ?
Dy3A O1 Dy1A 13.06(15) . . ?
Dy3A O1 Dy2B 175.7(3) . . ?
Dy1A C1A Dy2A 8.77(8) . . ?
Dy1A C1A Dy3A 10.05(12) . . ?
Dy2A C1A Dy3A 15.08(13) . . ?
C2A C1A Dy1A 72.2(6) . . ?
C2A C1A Dy2A 75.5(6) . . ?
C2A C1A Dy3A 62.2(6) . . ?
C2A C1A C5A 107.5(6) . . ?
C5A C1A Dy1A 75.6(6) . . ?
C5A C1A Dy2A 81.9(6) . . ?
C5A C1A Dy3A 80.6(6) . . ?
C8A C1A Dy1A 76.5(7) . . ?
C8A C1A Dy2A 68.4(6) . . ?
C8A C1A Dy3A 82.9(7) . . ?
C8A C1A C2A 124.5(9) . . ?
C8A C1A C5A 107.4(6) . . ?
Dy1A C2A Dy2A 8.14(7) . . ?
Dy3A C2A Dy1A 11.27(14) . . ?
Dy3A C2A Dy2A 14.45(15) . . ?
C1A C2A Dy1A 73.2(6) . . ?
C1A C2A Dy2A 72.0(6) . . ?
C1A C2A Dy3A 84.4(6) . . ?
C1A C2A C11A 115.4(8) . . ?
C3A C2A Dy1A 77.7(6) . . ?
C3A C2A Dy2A 85.6(6) . . ?
C3A C2A Dy3A 74.3(6) . . ?
C3A C2A C1A 108.2(6) . . ?
C3A C2A C11A 124.4(9) . . ?
C11A C2A Dy1A 83.5(7) . . ?
C11A C2A Dy2A 77.2(7) . . ?
C11A C2A Dy3A 77.4(7) . . ?
Dy1A C3A Dy2A 4.58(6) . . ?
Dy3A C3A Dy1A 10.47(13) . . ?
Dy3A C3A Dy2A 10.14(14) . . ?
C2A C3A Dy1A 68.9(6) . . ?
C2A C3A Dy2A 64.6(6) . . ?
C2A C3A Dy3A 70.2(6) . . ?
C2A C3A C4A 108.0(6) . . ?
C2A C3A C14A 118.7(8) . . ?
C4A C3A Dy1A 74.8(6) . . ?
C4A C3A Dy2A 78.3(6) . . ?
C4A C3A Dy3A 83.7(6) . . ?
C4A C3A C14A 122.6(8) . . ?
C14A C3A Dy1A 92.2(8) . . ?
C14A C3A Dy2A 92.8(8) . . ?
C14A C3A Dy3A 82.6(8) . . ?
Dy1A C4A Dy2A 3.01(6) . . ?
Dy1A C4A Dy3A 10.35(12) . . ?
Dy3A C4A Dy2A 12.56(13) . . ?
C3A C4A Dy1A 72.2(6) . . ?
C3A C4A Dy2A 72.9(6) . . ?
C3A C4A Dy3A 63.2(6) . . ?
C3A C4A C17A 120.4(9) . . ?
C5A C4A Dy1A 71.1(6) . . ?
C5A C4A Dy2A 68.2(6) . . ?
C5A C4A Dy3A 79.8(7) . . ?
C5A C4A C3A 107.8(6) . . ?
C5A C4A C17A 117.6(8) . . ?
C17A C4A Dy1A 87.6(7) . . ?
C17A C4A Dy2A 89.7(7) . . ?
C17A C4A Dy3A 88.3(7) . . ?
Dy1A C5A Dy2A 6.84(7) . . ?
Dy1A C5A Dy3A 8.56(11) . . ?
Dy2A C5A Dy3A 14.14(12) . . ?
C1A C5A Dy1A 70.3(6) . . ?
C1A C5A Dy2A 66.8(5) . . ?
C1A C5A Dy3A 68.4(5) . . ?
C4A C5A Dy1A 76.2(7) . . ?
C4A C5A Dy2A 83.0(7) . . ?
C4A C5A Dy3A 69.8(6) . . ?
C4A C5A C1A 108.4(6) . . ?
C6A C5A Dy1A 78.6(6) . . ?
C6A C5A Dy2A 74.9(6) . . ?
C6A C5A Dy3A 87.1(7) . . ?
C6A C5A C1A 107.9(6) . . ?
C6A C5A C4A 124.8(10) . . ?
Dy1A C6A Dy2A 8.12(7) . . ?
Dy1A C6A Dy3A 4.32(10) . . ?
Dy2A C6A Dy3A 12.11(11) . . ?
C5A C6A Dy1A 69.4(6) . . ?
C5A C6A Dy2A 75.3(6) . . ?
C5A C6A Dy3A 65.3(6) . . ?
C5A C6A C7A 108.9(6) . . ?
C5A C6A C19A 117.5(8) . . ?
C7A C6A Dy1A 76.4(6) . . ?
C7A C6A Dy2A 68.7(6) . . ?
C7A C6A Dy3A 79.3(6) . . ?
C7A C6A C19A 120.9(9) . . ?
C19A C6A Dy1A 87.5(8) . . ?
C19A C6A Dy2A 89.5(8) . . ?
C19A C6A Dy3A 88.6(8) . . ?
Dy2A C7A Dy1A 8.55(7) . . ?
C6A C7A Dy1A 72.3(6) . . ?
C6A C7A Dy2A 80.4(6) . . ?
C6A C7A C22A 120.1(8) . . ?
C8A C7A Dy1A 68.1(6) . . ?
C8A C7A Dy2A 67.0(6) . . ?
C8A C7A C6A 107.5(6) . . ?
C8A C7A C22A 120.9(8) . . ?
C22A C7A Dy1A 94.2(7) . . ?
C22A C7A Dy2A 87.7(7) . . ?
Dy1A C8A Dy3A 7.95(10) . . ?
Dy2A C8A Dy1A 9.04(8) . . ?
Dy2A C8A Dy3A 12.18(11) . . ?
C1A C8A Dy1A 69.8(6) . . ?
C1A C8A Dy2A 78.2(7) . . ?
C1A C8A Dy3A 66.7(6) . . ?
C7A C8A Dy1A 80.0(7) . . ?
C7A C8A Dy2A 80.0(7) . . ?
C7A C8A Dy3A 88.0(7) . . ?
C7A C8A C1A 108.1(6) . . ?
C9A C8A Dy1A 85.5(7) . . ?
C9A C8A Dy2A 77.9(7) . . ?
C9A C8A Dy3A 81.3(7) . . ?
C9A C8A C1A 119.7(8) . . ?
C9A C8A C7A 120.9(9) . . ?
Dy1A C9A Dy3A 8.91(10) . . ?
Dy2A C9A Dy1A 6.83(7) . . ?
Dy2A C9A Dy3A 11.28(11) . . ?
C8A C9A Dy1A 64.9(6) . . ?
C8A C9A Dy2A 69.8(6) . . ?
C8A C9A Dy3A 71.1(6) . . ?
C8A C9A C10A 119.2(8) . . ?
C8A C9A C24A 120.5(7) . . ?
C10A C9A Dy1A 78.3(5) . . ?
C10A C9A Dy2A 78.9(5) . . ?
C10A C9A Dy3A 69.4(5) . . ?
C24A C9A Dy1A 95.7(6) . . ?
C24A C9A Dy2A 89.1(5) . . ?
C24A C9A Dy3A 98.0(6) . . ?
C24A C9A C10A 109.3(6) . . ?
Dy2A C10A Dy1A 7.23(6) . . ?
Dy2A C10A Dy3A 14.07(12) . . ?
Dy3A C10A Dy1A 9.55(11) . . ?
C9A C10A Dy1A 71.7(5) . . ?
C9A C10A Dy2A 68.6(5) . . ?
C9A C10A Dy3A 81.2(5) . . ?
C9A C10A C11A 122.1(7) . . ?
C9A C10A C26A 107.3(6) . . ?
C11A C10A Dy1A 68.5(6) . . ?
C11A C10A Dy2A 75.2(6) . . ?
C11A C10A Dy3A 62.0(6) . . ?
C11A C10A C26A 117.8(8) . . ?
C26A C10A Dy1A 97.5(6) . . ?
C26A C10A Dy2A 92.1(6) . . ?
C26A C10A Dy3A 94.3(6) . . ?
Dy1A C11A Dy2A 8.51(7) . . ?
Dy3A C11A Dy1A 9.28(13) . . ?
Dy3A C11A Dy2A 14.22(14) . . ?
C2A C11A Dy1A 63.0(6) . . ?
C2A C11A Dy2A 70.0(6) . . ?
C2A C11A Dy3A 66.4(7) . . ?
C10A C11A Dy1A 80.6(6) . . ?
C10A C11A Dy2A 72.5(6) . . ?
C10A C11A Dy3A 85.8(7) . . ?
C10A C11A C2A 117.3(8) . . ?
C12A C11A Dy1A 92.1(7) . . ?
C12A C11A Dy2A 93.2(7) . . ?
C12A C11A Dy3A 82.9(7) . . ?
C12A C11A C2A 115.7(8) . . ?
C12A C11A C10A 114.8(9) . . ?
C11A C12A Dy3A 64.2(6) . . ?
C11A C12A C28A 123.7(8) . . ?
C13A C12A Dy3A 78.8(5) . . ?
C13A C12A C11A 119.3(8) . . ?
C13A C12A C28A 108.7(6) . . ?
C28A C12A Dy3A 100.9(6) . . ?
C12A C13A Dy3A 70.4(5) . . ?
C12A C13A C30A 108.0(6) . . ?
C14A C13A Dy3A 67.1(7) . . ?
C14A C13A C12A 122.6(9) . . ?
C14A C13A C30A 118.5(8) . . ?
C30A C13A Dy3A 104.3(6) . . ?
Dy3A C14A Dy1A 6.53(12) . . ?
C3A C14A Dy1A 58.0(7) . . ?
C3A C14A Dy3A 63.3(7) . . ?
C13A C14A Dy1A 88.7(8) . . ?
C13A C14A Dy3A 82.5(8) . . ?
C13A C14A C3A 118.4(9) . . ?
C13A C14A C15A 117.7(9) . . ?
C15A C14A Dy1A 95.1(8) . . ?
C15A C14A Dy3A 96.2(8) . . ?
C15A C14A C3A 115.6(8) . . ?
C14A C15A C16A 122.1(8) . . ?
C32A C15A C14A 122.0(8) . . ?
C32A C15A C16A 107.7(6) . . ?
C17A C16A C15A 120.3(7) . . ?
C34A C16A C15A 107.8(6) . . ?
C34A C16A C17A 122.0(7) . . ?
Dy1A C17A Dy3A 9.09(11) . . ?
C4A C17A Dy1A 61.6(6) . . ?
C4A C17A Dy3A 61.8(6) . . ?
C16A C17A Dy1A 98.2(7) . . ?
C16A C17A Dy3A 90.1(7) . . ?
C16A C17A C4A 116.4(8) . . ?
C16A C17A C18A 118.9(7) . . ?
C18A C17A Dy1A 87.0(6) . . ?
C18A C17A Dy3A 94.5(7) . . ?
C18A C17A C4A 119.1(7) . . ?
C17A C18A C36A 115.8(7) . . ?
C19A C18A C17A 118.7(7) . . ?
C19A C18A C36A 115.8(7) . . ?
C6A C19A Dy1A 62.3(7) . . ?
C18A C19A Dy1A 85.7(7) . . ?
C18A C19A C6A 120.1(7) . . ?
C20A C19A Dy1A 104.4(8) . . ?
C20A C19A C6A 117.0(7) . . ?
C20A C19A C18A 119.4(7) . . ?
C19A C20A C21A 119.0(8) . . ?
C38A C20A C19A 120.7(7) . . ?
C38A C20A C21A 108.8(6) . . ?
C22A C21A C20A 122.2(8) . . ?
C22A C21A C40A 120.8(7) . . ?
C40A C21A C20A 107.1(6) . . ?
C7A C22A Dy2A 61.8(6) . . ?
C21A C22A Dy2A 100.8(7) . . ?
C21A C22A C7A 116.7(8) . . ?
C23A C22A Dy2A 85.0(7) . . ?
C23A C22A C7A 118.1(7) . . ?
C23A C22A C21A 120.0(8) . . ?
C22A C23A C24A 117.8(8) . . ?
C22A C23A C42A 117.0(7) . . ?
C24A C23A C42A 114.8(8) . . ?
C9A C24A Dy2A 60.7(5) . . ?
C9A C24A C23A 121.0(7) . . ?
C9A C24A C25A 107.8(6) . . ?
C23A C24A Dy2A 86.4(7) . . ?
C23A C24A C25A 121.7(8) . . ?
C25A C24A Dy2A 91.6(6) . . ?
C26A C25A C24A 107.9(6) . . ?
C44A C25A C24A 121.1(8) . . ?
C44A C25A C26A 122.2(9) . . ?
C25A C26A C10A 107.4(6) . . ?
C27A C26A C10A 125.4(8) . . ?
C27A C26A C25A 120.0(8) . . ?
C26A C27A C28A 118.6(10) . . ?
C26A C27A C46A 118.3(9) . . ?
C28A C27A C46A 116.8(8) . . ?
C12A C28A C29A 107.5(6) . . ?
C27A C28A C12A 119.4(9) . . ?
C27A C28A C29A 121.7(8) . . ?
C30A C29A C28A 108.1(6) . . ?
C48A C29A C28A 121.6(8) . . ?
C48A C29A C30A 122.4(8) . . ?
C29A C30A C13A 107.7(6) . . ?
C31A C30A C13A 123.1(8) . . ?
C31A C30A C29A 119.8(8) . . ?
C32A C31A C30A 117.6(9) . . ?
C50A C31A C30A 116.8(9) . . ?
C50A C31A C32A 116.9(8) . . ?
C15A C32A C33A 107.9(6) . . ?
C31A C32A C15A 120.9(8) . . ?
C31A C32A C33A 120.1(8) . . ?
C34A C33A C32A 107.6(6) . . ?
C34A C33A C52A 121.1(8) . . ?
C52A C33A C32A 122.4(7) . . ?
C33A C34A C16A 109.0(6) . . ?
C35A C34A C16A 119.9(8) . . ?
C35A C34A C33A 119.9(8) . . ?
C34A C35A C36A 120.9(7) . . ?
C34A C35A C54A 120.2(8) . . ?
C54A C35A C36A 108.7(6) . . ?
C35A C36A C18A 122.3(7) . . ?
C35A C36A C37A 108.0(6) . . ?
C37A C36A C18A 120.4(6) . . ?
C36A C37A C55A 107.7(6) . . ?
C38A C37A C36A 122.1(7) . . ?
C38A C37A C55A 120.5(8) . . ?
C20A C38A C39A 107.9(6) . . ?
C37A C38A C20A 121.6(7) . . ?
C37A C38A C39A 120.1(8) . . ?
C38A C39A C57A 121.9(7) . . ?
C40A C39A C38A 107.3(6) . . ?
C40A C39A C57A 121.3(7) . . ?
C21A C40A C39A 108.8(6) . . ?
C41A C40A C21A 120.3(7) . . ?
C41A C40A C39A 120.9(8) . . ?
C40A C41A C42A 120.7(7) . . ?
C40A C41A C59A 119.6(8) . . ?
C42A C41A C59A 108.6(6) . . ?
C23A C42A C43A 122.0(7) . . ?
C41A C42A C23A 121.0(7) . . ?
C41A C42A C43A 108.0(6) . . ?
C42A C43A C60A 108.0(6) . . ?
C44A C43A C42A 120.4(8) . . ?
C44A C43A C60A 120.8(9) . . ?
C25A C44A C43A 119.2(9) . . ?
C25A C44A C45A 118.0(9) . . ?
C43A C44A C45A 116.2(8) . . ?
C44A C45A C46A 118.0(8) . . ?
C44A C45A C62A 120.3(8) . . ?
C46A C45A C62A 108.7(6) . . ?
C27A C46A C45A 122.9(9) . . ?
C27A C46A C47A 120.0(8) . . ?
C45A C46A C47A 108.0(6) . . ?
C48A C47A C46A 122.8(8) . . ?
C48A C47A C63A 120.0(8) . . ?
C63A C47A C46A 107.3(6) . . ?
C29A C48A C47A 116.3(8) . . ?
C49A C48A C29A 117.5(9) . . ?
C49A C48A C47A 118.0(8) . . ?
C48A C49A C50A 121.9(8) . . ?
C48A C49A C65A 120.5(8) . . ?
C65A C49A C50A 107.1(6) . . ?
C31A C50A C49A 121.1(8) . . ?
C31A C50A C51A 123.3(8) . . ?
C51A C50A C49A 107.9(6) . . ?
C50A C51A Dy1B 95.1(6) . . ?
C50A C51A C66A 108.0(6) . . ?
C52A C51A Dy1B 82.8(7) . . ?
C52A C51A C50A 120.8(8) . . ?
C52A C51A C66A 120.5(7) . . ?
C66A C51A Dy1B 59.9(6) . . ?
C51A C52A C33A 115.6(7) . . ?
C53A C52A C33A 118.2(8) . . ?
C53A C52A C51A 117.9(8) . . ?
C52A C53A Dy1B 88.2(7) . . ?
C52A C53A C54A 119.1(8) . . ?
C52A C53A C68A 119.1(8) . . ?
C54A C53A Dy1B 96.2(7) . . ?
C54A C53A C68A 115.2(8) . . ?
C68A C53A Dy1B 60.2(6) . . ?
C35A C54A C53A 121.3(7) . . ?
C35A C54A C55A 107.7(6) . . ?
C53A C54A C55A 121.8(9) . . ?
C37A C55A C54A 107.8(6) . . ?
C37A C55A C56A 123.1(7) . . ?
C54A C55A C56A 123.0(8) . . ?
Dy2B C56A Dy1B 8.37(6) . . ?
C55A C56A Dy1B 91.1(7) . . ?
C55A C56A Dy2B 96.7(7) . . ?
C55A C56A C69A 114.0(8) . . ?
C57A C56A Dy1B 85.3(6) . . ?
C57A C56A Dy2B 77.3(6) . . ?
C57A C56A C55A 116.4(8) . . ?
C57A C56A C69A 118.0(8) . . ?
C69A C56A Dy1B 60.0(6) . . ?
C69A C56A Dy2B 63.2(6) . . ?
C39A C57A Dy2B 109.5(6) . . ?
C56A C57A Dy2B 73.2(6) . . ?
C56A C57A C39A 116.7(7) . . ?
C58A C57A Dy2B 68.0(6) . . ?
C58A C57A C39A 117.7(7) . . ?
C58A C57A C56A 120.6(8) . . ?
C57A C58A Dy2B 82.2(6) . . ?
C57A C58A C59A 117.8(8) . . ?
C57A C58A C71A 119.2(8) . . ?
C59A C58A Dy2B 94.4(7) . . ?
C59A C58A C71A 112.7(7) . . ?
C71A C58A Dy2B 62.1(6) . . ?
C41A C59A C60A 108.2(5) . . ?
C58A C59A C41A 121.8(7) . . ?
C58A C59A C60A 121.0(8) . . ?
C59A C60A C43A 107.1(6) . . ?
C61A C60A C43A 122.4(8) . . ?
C61A C60A C59A 122.9(8) . . ?
C60A C61A Dy2B 89.9(8) . . ?
C62A C61A Dy2B 91.6(8) . . ?
C62A C61A C60A 116.6(9) . . ?
C62A C61A C72A 117.7(9) . . ?
C72A C61A Dy2B 57.1(7) . . ?
C72A C61A C60A 115.5(9) . . ?
C45A C62A C63A 107.5(6) . . ?
C61A C62A C45A 123.2(9) . . ?
C61A C62A C63A 122.5(8) . . ?
C47A C63A C62A 108.3(6) . . ?
C64A C63A C47A 123.0(8) . . ?
C64A C63A C62A 118.6(9) . . ?
Dy1B C64A Dy2B 9.20(7) . . ?
C63A C64A Dy1B 97.6(10) . . ?
C63A C64A Dy2B 94.4(9) . . ?
C65A C64A Dy1B 75.2(8) . . ?
C65A C64A Dy2B 84.4(8) . . ?
C65A C64A C63A 115.2(9) . . ?
C73A C64A Dy1B 66.5(9) . . ?
C73A C64A Dy2B 60.3(8) . . ?
C73A C64A C63A 116.5(9) . . ?
C73A C64A C65A 118.1(9) . . ?
Dy1B C65A Dy2B 6.72(6) . . ?
C49A C65A Dy1B 100.8(6) . . ?
C49A C65A Dy2B 104.8(7) . . ?
C64A C65A Dy1B 75.0(8) . . ?
C64A C65A Dy2B 68.3(8) . . ?
C64A C65A C49A 123.3(8) . . ?
C64A C65A C66A 121.9(8) . . ?
C66A C65A Dy1B 70.3(6) . . ?
C66A C65A Dy2B 74.4(6) . . ?
C66A C65A C49A 108.0(6) . . ?
Dy1B C66A Dy2B 5.46(6) . . ?
C51A C66A Dy1B 91.2(7) . . ?
C51A C66A Dy2B 96.6(7) . . ?
C65A C66A Dy1B 78.4(6) . . ?
C65A C66A Dy2B 77.8(6) . . ?
C65A C66A C51A 108.3(6) . . ?
C67A C66A Dy1B 67.4(7) . . ?
C67A C66A Dy2B 63.6(7) . . ?
C67A C66A C51A 120.0(8) . . ?
C67A C66A C65A 119.7(8) . . ?
Dy1B C67A Dy2B 8.78(6) . . ?
C66A C67A Dy1B 82.0(7) . . ?
C66A C67A Dy2B 89.6(7) . . ?
C66A C67A C68A 121.6(9) . . ?
C66A C67A C74A 118.6(7) . . ?
C68A C67A Dy1B 75.7(6) . . ?
C68A C67A Dy2B 75.0(6) . . ?
C68A C67A C74A 107.6(6) . . ?
C74A C67A Dy1B 76.6(6) . . ?
C74A C67A Dy2B 68.9(6) . . ?
Dy1B C68A Dy2B 9.27(6) . . ?
C53A C68A Dy1B 89.4(7) . . ?
C53A C68A Dy2B 95.0(7) . . ?
C67A C68A Dy1B 70.9(5) . . ?
C67A C68A Dy2B 74.3(5) . . ?
C67A C68A C53A 120.1(7) . . ?
C67A C68A C69A 107.9(6) . . ?
C69A C68A Dy1B 77.4(5) . . ?
C69A C68A Dy2B 68.2(5) . . ?
C69A C68A C53A 122.5(8) . . ?
Dy2B C69A Dy1B 10.15(7) . . ?
C56A C69A Dy1B 90.6(7) . . ?
C56A C69A Dy2B 85.5(6) . . ?
C68A C69A Dy1B 69.7(5) . . ?
C68A C69A Dy2B 79.8(5) . . ?
C68A C69A C56A 122.0(8) . . ?
C70A C69A Dy1B 74.8(6) . . ?
C70A C69A Dy2B 70.0(6) . . ?
C70A C69A C56A 119.1(8) . . ?
C70A C69A C68A 107.6(6) . . ?
Dy2B C70A Dy1B 9.68(7) . . ?
C69A C70A Dy1B 73.9(6) . . ?
C69A C70A Dy2B 77.3(7) . . ?
C69A C70A C71A 123.2(10) . . ?
C69A C70A C74A 109.1(6) . . ?
C71A C70A Dy1B 80.4(6) . . ?
C71A C70A Dy2B 71.3(6) . . ?
C71A C70A C74A 108.6(6) . . ?
C74A C70A Dy1B 70.7(6) . . ?
C74A C70A Dy2B 77.5(6) . . ?
Dy2B C71A Dy1B 6.46(7) . . ?
C58A C71A Dy1B 90.5(7) . . ?
C58A C71A Dy2B 84.9(7) . . ?
C70A C71A Dy1B 69.4(6) . . ?
C70A C71A Dy2B 75.0(6) . . ?
C70A C71A C58A 118.1(8) . . ?
C70A C71A C72A 108.5(6) . . ?
C72A C71A Dy1B 74.5(6) . . ?
C72A C71A Dy2B 75.1(6) . . ?
C72A C71A C58A 121.8(8) . . ?
Dy2B C72A Dy1B 7.88(7) . . ?
C61A C72A Dy1B 97.0(8) . . ?
C61A C72A Dy2B 94.4(8) . . ?
C61A C72A C71A 124.7(9) . . ?
C61A C72A C73A 119.0(8) . . ?
C71A C72A Dy1B 75.3(6) . . ?
C71A C72A Dy2B 70.7(6) . . ?
C71A C72A C73A 107.2(6) . . ?
C73A C72A Dy1B 65.5(7) . . ?
C73A C72A Dy2B 73.2(7) . . ?
Dy2B C73A Dy1B 10.53(9) . . ?
C64A C73A Dy1B 83.0(9) . . ?
C64A C73A Dy2B 90.3(10) . . ?
C64A C73A C72A 125.0(10) . . ?
C64A C73A C74A 119.4(8) . . ?
C72A C73A Dy1B 83.2(8) . . ?
C72A C73A Dy2B 72.8(7) . . ?
C74A C73A Dy1B 74.1(7) . . ?
C74A C73A Dy2B 76.7(7) . . ?
C74A C73A C72A 107.2(6) . . ?
Dy1B C74A Dy2B 10.38(8) . . ?
C67A C74A Dy1B 69.8(6) . . ?
C67A C74A Dy2B 79.3(7) . . ?
C70A C74A Dy1B 77.4(6) . . ?
C70A C74A Dy2B 69.6(6) . . ?
C70A C74A C67A 107.8(6) . . ?
C70A C74A C73A 108.0(6) . . ?
C73A C74A Dy1B 73.0(8) . . ?
C73A C74A Dy2B 70.2(7) . . ?
C73A C74A C67A 119.8(9) . . ?
N1P Ni1P N2P 89.1(3) . . ?
N3P Ni1P N1P 177.5(2) . . ?
N3P Ni1P N2P 90.1(3) . . ?
N4P Ni1P N1P 90.3(3) . . ?
N4P Ni1P N2P 178.0(2) . . ?
N4P Ni1P N3P 90.4(2) . . ?
C1P N1P Ni1P 129.5(5) . . ?
C1P N1P C30P 103.8(6) . . ?
C30P N1P Ni1P 126.7(5) . . ?
C3P N2P Ni1P 127.7(5) . . ?
C10P N2P Ni1P 127.5(5) . . ?
C10P N2P C3P 104.8(6) . . ?
C12P N3P Ni1P 128.4(5) . . ?
C19P N3P Ni1P 127.6(5) . . ?
C19P N3P C12P 104.1(6) . . ?
C21P N4P Ni1P 128.3(5) . . ?
C21P N4P C28P 103.4(6) . . ?
C28P N4P Ni1P 128.2(5) . . ?
N1P C1P C2P 123.3(7) . . ?
N1P C1P C34P 112.1(7) . . ?
C2P C1P C34P 124.5(7) . . ?
C3P C2P C1P 125.3(8) . . ?
N2P C3P C4P 110.8(7) . . ?
C2P C3P N2P 125.1(7) . . ?
C2P C3P C4P 124.1(7) . . ?
C3P C4P C5P 124.4(7) . . ?
C7P C4P C3P 106.7(7) . . ?
C7P C4P C5P 128.8(8) . . ?
C6P C5P C4P 112.8(7) . . ?
C4P C7P C8P 128.4(8) . . ?
C4P C7P C10P 106.7(7) . . ?
C10P C7P C8P 124.9(8) . . ?
C7P C8P C9P 112.9(8) . . ?
N2P C10P C7P 110.9(7) . . ?
N2P C10P C11P 125.1(7) . . ?
C11P C10P C7P 124.0(7) . . ?
C12P C11P C10P 125.1(7) . . ?
N3P C12P C13P 110.8(7) . . ?
C11P C12P N3P 123.8(7) . . ?
C11P C12P C13P 125.4(7) . . ?
C12P C13P C14P 124.6(8) . . ?
C16P C13P C12P 107.1(7) . . ?
C16P C13P C14P 128.3(8) . . ?
C15P C14P C13P 112.9(7) . . ?
C13P C16P C17P 128.6(8) . . ?
C13P C16P C19P 106.6(7) . . ?
C19P C16P C17P 124.8(8) . . ?
C18P C17P C16P 113.0(8) . . ?
N3P C19P C16P 111.4(7) . . ?
N3P C19P C20P 125.7(7) . . ?
C20P C19P C16P 122.8(7) . . ?
C19P C20P C21P 123.9(7) . . ?
N4P C21P C20P 124.1(7) . . ?
N4P C21P C22P 112.6(6) . . ?
C20P C21P C22P 123.3(7) . . ?
C21P C22P C23P 126.0(7) . . ?
C25P C22P C21P 105.5(7) . . ?
C25P C22P C23P 128.5(7) . . ?
C24P C23P C22P 112.0(7) . . ?
C22P C25P C26P 127.9(8) . . ?
C22P C25P C28P 107.5(7) . . ?
C28P C25P C26P 124.4(7) . . ?
C25P C26P C27P 112.9(6) . . ?
N4P C28P C25P 111.0(7) . . ?
C29P C28P N4P 124.0(7) . . ?
C29P C28P C25P 125.1(7) . . ?
C30P C29P C28P 125.6(7) . . ?
N1P C30P C31P 110.4(7) . . ?
C29P C30P N1P 125.1(7) . . ?
C29P C30P C31P 124.4(7) . . ?
C30P C31P C32P 123.9(7) . . ?
C34P C31P C30P 107.9(7) . . ?
C34P C31P C32P 128.1(8) . . ?
C33P C32P C31P 113.2(6) . . ?
C1P C34P C35P 124.8(7) . . ?
C31P C34P C1P 105.7(7) . . ?
C31P C34P C35P 129.3(7) . . ?
C36P C35P C34P 112.1(7) . . ?
C6S C1S C2S 119.5(11) . . ?
C3S C2S C1S 120.8(10) . . ?
C2S C3S C4S 118.5(10) . . ?
C3S C4S C5S 120.3(11) . . ?
C6S C5S C4S 117.6(10) . . ?
C5S C6S C1S 123.0(10) . . ?
S2S C7S S1S 178.1(12) . . ?

loop_
_geom_bond_atom_site_label_1
_geom_bond_atom_site_label_2
_geom_bond_distance
_geom_bond_site_symmetry_2
_geom_bond_publ_flag
Dy1A O1 2.059(5) . ?
Dy1A C1A 2.380(12) . ?
Dy1A C2A 2.367(11) . ?
Dy1A C3A 2.480(11) . ?
Dy1A C4A 2.514(12) . ?
Dy1A C5A 2.449(12) . ?
Dy1A C6A 2.565(11) . ?
Dy1A C7A 2.617(11) . ?
Dy1A C8A 2.465(12) . ?
Dy1A C9A 2.715(10) . ?
Dy1A C10A 2.800(9) . ?
Dy1A C11A 2.640(13) . ?
Dy1B O1 1.980(5) . ?
Dy1B C64A 2.666(15) . ?
Dy1B C65A 2.669(10) . ?
Dy1B C66A 2.564(12) . ?
Dy1B C67A 2.391(12) . ?
Dy1B C68A 2.451(9) . ?
Dy1B C69A 2.551(10) . ?
Dy1B C70A 2.562(12) . ?
Dy1B C71A 2.699(10) . ?
Dy1B C72A 2.689(11) . ?
Dy1B C73A 2.464(15) . ?
Dy1B C74A 2.478(13) . ?
Dy2A Dy3A 0.665(5) . ?
Dy2A O1 1.957(5) . ?
Dy2A C1A 2.501(12) . ?
Dy2A C2A 2.546(11) . ?
Dy2A C3A 2.810(11) . ?
Dy2A C5A 2.693(12) . ?
Dy2A C6A 2.688(11) . ?
Dy2A C7A 2.540(11) . ?
Dy2A C8A 2.375(13) . ?
Dy2A C9A 2.474(10) . ?
Dy2A C10A 2.607(9) . ?
Dy2A C11A 2.643(13) . ?
Dy2B O1 2.019(5) . ?
Dy2B C56A 2.777(12) . ?
Dy2B C58A 2.649(12) . ?
Dy2B C64A 2.777(15) . ?
Dy2B C67A 2.626(12) . ?
Dy2B C68A 2.636(9) . ?
Dy2B C69A 2.486(10) . ?
Dy2B C70A 2.395(12) . ?
Dy2B C71A 2.349(11) . ?
Dy2B C72A 2.406(12) . ?
Dy2B C73A 2.412(15) . ?
Dy2B C74A 2.494(12) . ?
Dy3A O1 2.006(6) . ?
Dy3A C1A 2.554(13) . ?
Dy3A C2A 2.269(12) . ?
Dy3A C3A 2.322(12) . ?
Dy3A C4A 2.585(12) . ?
Dy3A C5A 2.711(13) . ?
Dy3A C8A 2.759(13) . ?
Dy3A C10A 2.730(10) . ?
Dy3A C11A 2.417(14) . ?
Dy3A C12A 2.663(10) . ?
Dy3A C14A 2.577(15) . ?
C1A C2A 1.413(10) . ?
C1A C5A 1.415(10) . ?
C1A C8A 1.407(10) . ?
C2A C3A 1.399(10) . ?
C2A C11A 1.466(11) . ?
C3A C4A 1.420(10) . ?
C3A C14A 1.455(12) . ?
C4A C5A 1.397(10) . ?
C4A C17A 1.463(10) . ?
C5A C6A 1.384(10) . ?
C6A C7A 1.402(10) . ?
C6A C19A 1.455(10) . ?
C7A C8A 1.402(9) . ?
C7A C22A 1.459(11) . ?
C8A C9A 1.349(12) . ?
C9A C10A 1.429(10) . ?
C9A C24A 1.426(10) . ?
C10A C11A 1.459(11) . ?
C10A C26A 1.462(11) . ?
C11A C12A 1.456(12) . ?
C12A C13A 1.449(11) . ?
C12A C28A 1.458(11) . ?
C13A C14A 1.418(11) . ?
C13A C30A 1.476(11) . ?
C14A C15A 1.443(11) . ?
C15A C16A 1.449(10) . ?
C15A C32A 1.433(11) . ?
C16A C17A 1.446(10) . ?
C16A C34A 1.426(9) . ?
C17A C18A 1.452(10) . ?
C18A C19A 1.438(10) . ?
C18A C36A 1.481(9) . ?
C19A C20A 1.430(10) . ?
C20A C21A 1.431(10) . ?
C20A C38A 1.416(9) . ?
C21A C22A 1.425(9) . ?
C21A C40A 1.426(10) . ?
C22A C23A 1.425(11) . ?
C23A C24A 1.441(10) . ?
C23A C42A 1.443(10) . ?
C24A C25A 1.446(11) . ?
C25A C26A 1.444(11) . ?
C25A C44A 1.390(11) . ?
C26A C27A 1.375(12) . ?
C27A C28A 1.378(11) . ?
C27A C46A 1.391(11) . ?
C28A C29A 1.475(10) . ?
C29A C30A 1.456(11) . ?
C29A C48A 1.371(11) . ?
C30A C31A 1.408(11) . ?
C31A C32A 1.406(11) . ?
C31A C50A 1.403(11) . ?
C32A C33A 1.452(9) . ?
C33A C34A 1.423(10) . ?
C33A C52A 1.432(10) . ?
C34A C35A 1.362(11) . ?
C35A C36A 1.412(10) . ?
C35A C54A 1.410(10) . ?
C36A C37A 1.419(10) . ?
C37A C38A 1.291(13) . ?
C37A C55A 1.425(10) . ?
C38A C39A 1.438(10) . ?
C39A C40A 1.426(10) . ?
C39A C57A 1.459(10) . ?
C40A C41A 1.336(11) . ?
C41A C42A 1.442(9) . ?
C41A C59A 1.444(10) . ?
C42A C43A 1.452(10) . ?
C43A C44A 1.398(11) . ?
C43A C60A 1.464(10) . ?
C44A C45A 1.423(12) . ?
C45A C46A 1.448(10) . ?
C45A C62A 1.455(10) . ?
C46A C47A 1.479(10) . ?
C47A C48A 1.378(11) . ?
C47A C63A 1.455(10) . ?
C48A C49A 1.367(11) . ?
C49A C50A 1.445(11) . ?
C49A C65A 1.443(10) . ?
C50A C51A 1.425(10) . ?
C51A C52A 1.414(10) . ?
C51A C66A 1.433(11) . ?
C52A C53A 1.413(11) . ?
C53A C54A 1.419(11) . ?
C53A C68A 1.431(11) . ?
C54A C55A 1.426(10) . ?
C55A C56A 1.431(10) . ?
C56A C57A 1.430(10) . ?
C56A C69A 1.448(11) . ?
C57A C58A 1.421(11) . ?
C58A C59A 1.442(10) . ?
C58A C71A 1.449(11) . ?
C59A C60A 1.460(10) . ?
C60A C61A 1.379(12) . ?
C61A C62A 1.363(11) . ?
C61A C72A 1.372(11) . ?
C62A C63A 1.471(10) . ?
C63A C64A 1.372(10) . ?
C64A C65A 1.371(11) . ?
C64A C73A 1.362(11) . ?
C65A C66A 1.416(10) . ?
C66A C67A 1.321(13) . ?
C67A C68A 1.390(10) . ?
C67A C74A 1.408(10) . ?
C68A C69A 1.417(10) . ?
C69A C70A 1.376(10) . ?
C70A C71A 1.376(10) . ?
C70A C74A 1.388(10) . ?
C71A C72A 1.401(10) . ?
C72A C73A 1.409(11) . ?
C73A C74A 1.401(10) . ?
Ni1P N1P 1.966(6) . ?
Ni1P N2P 1.970(6) . ?
Ni1P N3P 1.954(6) . ?
Ni1P N4P 1.953(6) . ?
N1P C1P 1.364(10) . ?
N1P C30P 1.397(9) . ?
N2P C3P 1.374(10) . ?
N2P C10P 1.371(10) . ?
N3P C12P 1.389(10) . ?
N3P C19P 1.363(10) . ?
N4P C21P 1.374(10) . ?
N4P C28P 1.390(9) . ?
C1P C2P 1.377(11) . ?
C1P C34P 1.434(11) . ?
C2P C3P 1.364(11) . ?
C3P C4P 1.443(11) . ?
C4P C5P 1.504(12) . ?
C4P C7P 1.344(12) . ?
C5P C6P 1.496(14) . ?
C7P C8P 1.493(11) . ?
C7P C10P 1.442(11) . ?
C8P C9P 1.493(13) . ?
C10P C11P 1.376(12) . ?
C11P C12P 1.375(12) . ?
C12P C13P 1.440(12) . ?
C13P C14P 1.510(11) . ?
C13P C16P 1.333(12) . ?
C14P C15P 1.502(12) . ?
C16P C17P 1.510(13) . ?
C16P C19P 1.450(11) . ?
C17P C18P 1.489(15) . ?
C19P C20P 1.379(11) . ?
C20P C21P 1.391(11) . ?
C21P C22P 1.430(11) . ?
C22P C23P 1.506(12) . ?
C22P C25P 1.357(11) . ?
C23P C24P 1.506(12) . ?
C25P C26P 1.519(11) . ?
C25P C28P 1.428(11) . ?
C26P C27P 1.527(11) . ?
C28P C29P 1.365(11) . ?
C29P C30P 1.358(11) . ?
C30P C31P 1.420(11) . ?
C31P C32P 1.517(11) . ?
C31P C34P 1.346(11) . ?
C32P C33P 1.514(11) . ?
C34P C35P 1.505(12) . ?
C35P C36P 1.503(12) . ?
C1S C2S 1.383(15) . ?
C1S C6S 1.346(15) . ?
C2S C3S 1.351(16) . ?
C3S C4S 1.386(16) . ?
C4S C5S 1.422(15) . ?
C5S C6S 1.327(15) . ?
S1S C7S 1.551(15) . ?
S2S C7S 1.499(15) . ?

loop_
_platon_squeeze_void_nr
_platon_squeeze_void_average_x
_platon_squeeze_void_average_y
_platon_squeeze_void_average_z
_platon_squeeze_void_volume
_platon_squeeze_void_count_electrons
_platon_squeeze_void_content
1 0.000 0.000 0.500 180 46 ' '
2 0.000 0.500 0.000 180 46 ' '
